data_7010461
loop_
_publ_author_name
'Harvey, Melanie J.'
'Hanusa, Timothy P.'
'Pink, Maren'

_publ_section_title
;
 Structural characterization of the columnar alkali metal
 cyclopentadienide [K{C5H2(SiMe3)3-1,2,4}]\\infty &#x2020;
;
_journal_issue 7
_journal_name_full 'Journal of the Chemical Society, Dalton Transactions'
_journal_page_first 1128
_journal_paper_doi 10.1039/b009359i
_journal_year 2001
_chemical_formula_moiety 7(C14H29Si3K)
_chemical_formula_sum 'C98 H203 K7 Si21'
_chemical_formula_weight 2245.19
_chemical_name_common 00035
_chemical_name_systematic
;
?
;
_space_group_IT_number 14
_symmetry_cell_setting monoclinic
_symmetry_space_group_name_Hall '-P 2ybc'
_symmetry_space_group_name_H-M 'P 1 21/c 1'
_atom_sites_solution_hydrogens geom
_atom_sites_solution_primary direct
_atom_sites_solution_secondary difmap
_audit_creation_method SHELXL-97
_cell_angle_alpha 90.00
_cell_angle_beta 90.496(2)
_cell_angle_gamma 90.00
_cell_formula_units_Z 4
_cell_length_a 31.796(2)
_cell_length_b 21.666(2)
_cell_length_c 21.289(2)
_cell_measurement_reflns_used 2891
_cell_measurement_temperature 173(2)
_cell_volume 14665(2)
_computing_cell_refinement 'SAINT, Bruker'
_computing_data_collection 'SMART, Bruker'
_computing_data_reduction 'SAINT, Bruker'
_computing_structure_refinement 'SHELXL-97 (Sheldrick, 1997)'
_computing_structure_solution 'SHELXS-97 (Sheldrick, 1990)'
_diffrn_ambient_temperature 173(2)
_diffrn_measured_fraction_theta_full 0.995
_diffrn_measured_fraction_theta_max 0.995
_diffrn_measurement_device_type 'SMART Platform CCD, Bruker'
_diffrn_measurement_method omega-scans
_diffrn_radiation_monochromator graphite
_diffrn_radiation_source 'fine-focus sealed tube'
_diffrn_radiation_type MoK\a
_diffrn_radiation_wavelength 0.71073
_diffrn_reflns_av_R_equivalents 0.1787
_diffrn_reflns_av_sigmaI/netI 0.2904
_diffrn_reflns_limit_h_max 35
_diffrn_reflns_limit_h_min -37
_diffrn_reflns_limit_k_max 25
_diffrn_reflns_limit_k_min -25
_diffrn_reflns_limit_l_max 25
_diffrn_reflns_limit_l_min -24
_diffrn_reflns_number 88344
_diffrn_reflns_theta_full 25.05
_diffrn_reflns_theta_max 25.05
_diffrn_reflns_theta_min 1.48
_exptl_absorpt_coefficient_mu 0.412
_exptl_absorpt_correction_T_max 1.000000
_exptl_absorpt_correction_T_min 0.871067
_exptl_absorpt_correction_type multi-scan
_exptl_absorpt_process_details 'SADABS, R. Blessing (1995)'
_exptl_crystal_colour colourless
_exptl_crystal_density_diffrn 1.017
_exptl_crystal_density_method 'not measured'
_exptl_crystal_description needle
_exptl_crystal_F_000 4872
_exptl_crystal_size_max 0.20
_exptl_crystal_size_mid 0.02
_exptl_crystal_size_min 0.02
_refine_diff_density_max 0.427
_refine_diff_density_min -0.385
_refine_diff_density_rms 0.065
_refine_ls_extinction_method none
_refine_ls_goodness_of_fit_ref 0.944
_refine_ls_hydrogen_treatment riding
_refine_ls_matrix_type full
_refine_ls_number_parameters 1129
_refine_ls_number_reflns 25831
_refine_ls_number_restraints 60
_refine_ls_restrained_S_all 0.960
_refine_ls_R_factor_all 0.2357
_refine_ls_R_factor_gt 0.0592
_refine_ls_shift/su_max 0.001
_refine_ls_shift/su_mean 0.000
_refine_ls_structure_factor_coef Fsqd
_refine_ls_weighting_details
; calc
[0.00000+1.00000exp(3.00(sin\q/\l)^2^)]/
[\s^2^(Fo^2^)+0.0000+0.0500*P+(0.0381P)^2^+0.0000sin\q/\l]
where P = 0.33333Fo^2^ + 0.66667Fc^2^
;
_refine_ls_weighting_scheme calc
_refine_ls_wR_factor_gt 0.1145
_refine_ls_wR_factor_ref 0.1691
_reflns_number_gt 6969
_reflns_number_total 25831
_reflns_threshold_expression >2sigma(I)
_cod_data_source_file b009359i.txt
_cod_data_source_block 00035
_cod_depositor_comments
;
The following automatic conversions were performed:

'_exptl_absorpt_correction_type' tag value 'multi-scans' was replaced
with 'multi-scan' value.

Automatic conversion script
Id: cif_fix_values 1646 2011-03-28 12:23:43Z adriana 
;
_cod_original_cell_volume 14664.7(15)
_cod_original_sg_symbol_H-M P2(1)/c
_cod_database_code 7010461

loop_
_symmetry_equiv_pos_as_xyz
'x, y, z'
'-x, y+1/2, -z+1/2'
'-x, -y, -z'
'x, -y-1/2, z-1/2'

loop_
_atom_site_label
_atom_site_type_symbol
_atom_site_fract_x
_atom_site_fract_y
_atom_site_fract_z
_atom_site_U_iso_or_equiv
_atom_site_adp_type
_atom_site_occupancy
_atom_site_symmetry_multiplicity
_atom_site_calc_flag
_atom_site_refinement_flags
_atom_site_disorder_assembly
_atom_site_disorder_group
K1A K -0.10433(5) 0.65821(7) 0.36934(8) 0.0479(5) Uani 1 1 d . . .
K1B K 0.03113(5) 0.65880(7) 0.21214(7) 0.0466(4) Uani 1 1 d . . .
K1C K 0.17820(5) 0.65788(8) 0.07703(7) 0.0476(5) Uani 1 1 d . . .
K1D K 0.32331(5) 0.66003(8) -0.06212(7) 0.0528(5) Uani 1 1 d . . .
K1E K 0.45949(5) 0.66504(8) -0.22166(8) 0.0542(5) Uani 1 1 d . . .
K1F K 0.60630(5) 0.67025(8) -0.35808(8) 0.0521(4) Uani 1 1 d . . .
K1G K 0.75409(5) 0.64739(8) -0.48796(8) 0.0539(5) Uani 1 1 d . . .
Si1A Si 0.02504(6) 0.66020(10) 0.40178(9) 0.0418(5) Uani 1 1 d . . .
Si2A Si -0.03510(6) 0.79650(9) 0.32088(9) 0.0368(5) Uani 1 1 d . . .
Si3A Si -0.08331(7) 0.56841(10) 0.20072(12) 0.0581(7) Uani 1 1 d . . .
C1A C -0.0137(2) 0.6617(3) 0.3367(3) 0.0318(17) Uani 1 1 d . . .
C2A C -0.0331(2) 0.7134(3) 0.3030(3) 0.0284(16) Uani 1 1 d . . .
C3A C -0.0575(2) 0.6867(3) 0.2537(3) 0.0302(17) Uani 1 1 d . . .
H3AA H -0.0733 0.7099 0.2238 0.036 Uiso 1 1 calc R . .
C4A C -0.0555(2) 0.6209(3) 0.2545(3) 0.0293(17) Uani 1 1 d . . .
C5A C -0.0283(2) 0.6074(3) 0.3063(3) 0.0361(18) Uani 1 1 d . . .
H5AA H -0.0209 0.5667 0.3191 0.043 Uiso 1 1 calc R . .
Si1B Si 0.07843(7) 0.54302(9) 0.06832(10) 0.0421(6) Uani 1 1 d . . .
Si2B Si 0.13573(7) 0.55076(9) 0.23272(9) 0.0397(5) Uani 1 1 d . . .
Si3B Si 0.10077(6) 0.79784(8) 0.13703(9) 0.0349(5) Uani 1 1 d . . .
C1B C 0.09475(19) 0.6092(3) 0.1184(3) 0.0260(16) Uani 1 1 d . . .
C2B C 0.1188(2) 0.6120(3) 0.1778(3) 0.0311(17) Uani 1 1 d . . .
C3B C 0.1236(2) 0.6759(3) 0.1907(3) 0.0322(17) Uani 1 1 d . . .
H3BA H 0.1382 0.6917 0.2264 0.039 Uiso 1 1 calc R . .
C4B C 0.1042(2) 0.7135(3) 0.1441(3) 0.0277(15) Uani 1 1 d . . .
C5B C 0.08681(19) 0.6710(3) 0.1008(3) 0.0288(16) Uani 1 1 d . . .
H5BA H 0.0715 0.6826 0.0641 0.035 Uiso 1 1 calc R . .
Si1C Si 0.29630(7) 0.57898(10) 0.09581(10) 0.0486(6) Uani 1 1 d . . .
Si2C Si 0.28107(7) 0.76006(10) 0.09786(10) 0.0463(6) Uani 1 1 d . . .
Si3C Si 0.19242(7) 0.66108(10) -0.11530(10) 0.0452(6) Uani 1 1 d . . .
C1C C 0.2669(2) 0.6316(3) 0.0442(3) 0.0322(17) Uani 1 1 d . . .
C2C C 0.2649(2) 0.6996(3) 0.0421(3) 0.0316(17) Uani 1 1 d . . .
C3C C 0.2411(2) 0.7142(3) -0.0124(3) 0.0331(17) Uani 1 1 d . . .
H3CA H 0.2350 0.7552 -0.0252 0.040 Uiso 1 1 calc R . .
C4C C 0.2274(2) 0.6611(3) -0.0458(3) 0.0370(18) Uani 1 1 d . . .
C5C C 0.2440(2) 0.6109(3) -0.0095(3) 0.0332(18) Uani 1 1 d . . .
H5CA H 0.2400 0.5687 -0.0201 0.040 Uiso 1 1 calc R . .
Si1D Si 0.34705(6) 0.54527(9) -0.20745(9) 0.0389(5) Uani 1 1 d . . .
Si2D Si 0.43809(6) 0.54729(9) -0.08237(9) 0.0376(5) Uani 1 1 d . . .
C1D C 0.3766(2) 0.6097(3) -0.1706(3) 0.0300(17) Uani 1 1 d . A .
C2D C 0.4059(2) 0.6100(3) -0.1173(3) 0.0321(17) Uani 1 1 d . A .
C3D C 0.4131(2) 0.6732(3) -0.1027(3) 0.0344(18) Uani 1 1 d . A .
H3DA H 0.4314 0.6871 -0.0700 0.041 Uiso 1 1 calc R . .
C4D C 0.3899(2) 0.7127(3) -0.1424(3) 0.0359(17) Uani 1 1 d . A .
C5D C 0.3675(2) 0.6721(3) -0.1839(3) 0.0346(18) Uani 1 1 d . A .
H5DA H 0.3488 0.6854 -0.2162 0.042 Uiso 1 1 calc R . .
Si1E Si 0.50468(8) 0.76968(11) -0.37330(13) 0.0704(8) Uani 1 1 d . B .
Si2E Si 0.48639(7) 0.58980(11) -0.38077(10) 0.0530(6) Uani 1 1 d . B .
C1E C 0.5199(2) 0.7058(3) -0.3210(3) 0.0379(18) Uani 1 1 d . B .
C2E C 0.5173(2) 0.6392(3) -0.3267(3) 0.0376(19) Uani 1 1 d . B .
C3E C 0.5396(2) 0.6145(3) -0.2747(3) 0.0357(18) Uani 1 1 d . B .
H3EA H 0.5429 0.5717 -0.2667 0.043 Uiso 1 1 calc R . .
C4E C 0.5564(2) 0.6624(3) -0.2358(3) 0.0424(19) Uani 1 1 d . B .
C5E C 0.5433(2) 0.7177(3) -0.2658(3) 0.045(2) Uani 1 1 d . B .
H5EA H 0.5496 0.7579 -0.2506 0.054 Uiso 1 1 calc R . .
Si1F Si 0.64327(8) 0.56921(12) -0.51825(13) 0.0726(8) Uani 1 1 d . . .
Si2F Si 0.69517(7) 0.54202(10) -0.35108(13) 0.0671(8) Uani 1 1 d . . .
Si3F Si 0.69346(7) 0.80229(9) -0.40791(10) 0.0471(6) Uani 1 1 d . . .
C1F C 0.6640(2) 0.6235(3) -0.4580(3) 0.0362(18) Uani 1 1 d . B .
C2F C 0.6865(2) 0.6124(3) -0.3991(3) 0.0358(18) Uani 1 1 d . B .
C3F C 0.6989(2) 0.6713(3) -0.3768(3) 0.0360(18) Uani 1 1 d . B .
H3FA H 0.7140 0.6780 -0.3386 0.043 Uiso 1 1 calc R . .
C4F C 0.6862(2) 0.7191(3) -0.4184(3) 0.0316(17) Uani 1 1 d . B .
C5F C 0.6652(2) 0.6873(3) -0.4680(3) 0.0382(19) Uani 1 1 d . B .
H5FA H 0.6534 0.7071 -0.5038 0.046 Uiso 1 1 calc R . .
Si1G Si 0.84363(7) 0.51577(9) -0.55167(10) 0.0416(5) Uani 1 1 d . . .
Si2G Si 0.87450(7) 0.65141(9) -0.43612(9) 0.0413(5) Uani 1 1 d . . .
Si3G Si 0.78210(7) 0.74679(10) -0.65163(10) 0.0533(6) Uani 1 1 d . . .
C1G C 0.8313(2) 0.5991(3) -0.5515(3) 0.0345(17) Uani 1 1 d . . .
C2G C 0.8461(2) 0.6496(3) -0.5123(3) 0.0325(17) Uani 1 1 d . . .
C3G C 0.8306(2) 0.7051(3) -0.5418(3) 0.0338(17) Uani 1 1 d . . .
H3GA H 0.8357 0.7456 -0.5265 0.041 Uiso 1 1 calc R . .
C4G C 0.8065(2) 0.6913(3) -0.5973(3) 0.0373(18) Uani 1 1 d . . .
C5G C 0.8077(2) 0.6267(3) -0.6009(3) 0.0326(17) Uani 1 1 d . . .
H5GA H 0.7941 0.6037 -0.6332 0.039 Uiso 1 1 calc R . .
C6A C 0.0114(2) 0.7134(3) 0.4682(3) 0.059(2) Uani 1 1 d . . .
H6AA H -0.0161 0.7033 0.4833 0.089 Uiso 1 1 d R . .
H6AB H 0.0115 0.7554 0.4534 0.089 Uiso 1 1 d R . .
H6AC H 0.0316 0.7089 0.5017 0.089 Uiso 1 1 d R . .
C7A C 0.0284(2) 0.5810(3) 0.4355(3) 0.058(2) Uani 1 1 d . . .
H7AA H 0.0013 0.5689 0.4511 0.087 Uiso 1 1 d R . .
H7AB H 0.0486 0.5806 0.4694 0.087 Uiso 1 1 d R . .
H7AC H 0.0370 0.5526 0.4035 0.087 Uiso 1 1 d R . .
C8A C 0.0788(2) 0.6817(3) 0.3732(3) 0.054(2) Uani 1 1 d . . .
H8AA H 0.0870 0.6539 0.3403 0.081 Uiso 1 1 d R . .
H8AB H 0.0987 0.6790 0.4074 0.081 Uiso 1 1 d R . .
H8AC H 0.0783 0.7232 0.3572 0.081 Uiso 1 1 d R . .
C9A C 0.0172(2) 0.8327(3) 0.3376(3) 0.050(2) Uani 1 1 d . . .
H9AA H 0.0136 0.8760 0.3458 0.075 Uiso 1 1 d R . .
H9AB H 0.0350 0.8274 0.3019 0.075 Uiso 1 1 d R . .
H9AC H 0.0299 0.8132 0.3737 0.075 Uiso 1 1 d R . .
C10A C -0.0707(2) 0.8093(3) 0.3907(3) 0.052(2) Uani 1 1 d . . .
H10A H -0.0702 0.8523 0.4020 0.078 Uiso 1 1 d R . .
H10B H -0.0610 0.7850 0.4256 0.078 Uiso 1 1 d R . .
H10C H -0.0989 0.7974 0.3797 0.078 Uiso 1 1 d R . .
C11A C -0.0590(2) 0.8383(3) 0.2523(3) 0.056(2) Uani 1 1 d . . .
H11A H -0.0590 0.8819 0.2606 0.084 Uiso 1 1 d R . .
H11B H -0.0873 0.8244 0.2458 0.084 Uiso 1 1 d R . .
H11C H -0.0428 0.8301 0.2154 0.084 Uiso 1 1 d R . .
C12A C -0.1422(3) 0.5792(5) 0.2082(6) 0.148(6) Uani 1 1 d . . .
H12A H -0.1511 0.5641 0.2484 0.223 Uiso 1 1 d R . .
H12B H -0.1563 0.5566 0.1754 0.223 Uiso 1 1 d R . .
H12C H -0.1489 0.6223 0.2046 0.223 Uiso 1 1 d R . .
C13A C -0.0690(3) 0.4872(3) 0.2198(4) 0.085(3) Uani 1 1 d . . .
H13A H -0.0390 0.4842 0.2250 0.128 Uiso 1 1 d R . .
H13B H -0.0780 0.4604 0.1863 0.128 Uiso 1 1 d R . .
H13C H -0.0824 0.4751 0.2581 0.128 Uiso 1 1 d R . .
C14A C -0.0696(3) 0.5847(4) 0.1189(4) 0.106(4) Uani 1 1 d . . .
H14A H -0.0400 0.5932 0.1166 0.159 Uiso 1 1 d R . .
H14B H -0.0851 0.6200 0.1041 0.159 Uiso 1 1 d R . .
H14C H -0.0762 0.5495 0.0931 0.159 Uiso 1 1 d R . .
C6B C 0.0437(2) 0.5714(3) 0.0037(3) 0.052(2) Uani 1 1 d . . .
H6BA H 0.0193 0.5908 0.0211 0.079 Uiso 1 1 d R . .
H6BB H 0.0352 0.5372 -0.0223 0.079 Uiso 1 1 d R . .
H6BC H 0.0587 0.6008 -0.0213 0.079 Uiso 1 1 d R . .
C7B C 0.1253(3) 0.5054(3) 0.0312(3) 0.072(3) Uani 1 1 d . . .
H7BA H 0.1375 0.5333 0.0013 0.109 Uiso 1 1 d R . .
H7BB H 0.1166 0.4683 0.0101 0.109 Uiso 1 1 d R . .
H7BC H 0.1457 0.4956 0.0632 0.109 Uiso 1 1 d R . .
C8B C 0.0480(2) 0.4845(3) 0.1134(4) 0.067(3) Uani 1 1 d . . .
H8BA H 0.0268 0.5050 0.1374 0.100 Uiso 1 1 d R . .
H8BB H 0.0668 0.4628 0.1414 0.100 Uiso 1 1 d R . .
H8BC H 0.0350 0.4558 0.0849 0.100 Uiso 1 1 d R . .
C9B C 0.1616(2) 0.4822(3) 0.1949(3) 0.060(2) Uani 1 1 d . . .
H9BA H 0.1867 0.4953 0.1740 0.090 Uiso 1 1 d R . .
H9BB H 0.1426 0.4639 0.1649 0.090 Uiso 1 1 d R . .
H9BC H 0.1687 0.4523 0.2267 0.090 Uiso 1 1 d R . .
C10B C 0.0903(2) 0.5199(3) 0.2783(3) 0.056(2) Uani 1 1 d . . .
H10D H 0.0701 0.5019 0.2499 0.084 Uiso 1 1 d R . .
H10E H 0.0773 0.5530 0.3011 0.084 Uiso 1 1 d R . .
H10F H 0.1001 0.4890 0.3073 0.084 Uiso 1 1 d R . .
C11B C 0.1737(2) 0.5840(3) 0.2907(3) 0.057(2) Uani 1 1 d . . .
H11D H 0.1966 0.6029 0.2689 0.086 Uiso 1 1 d R . .
H11E H 0.1842 0.5516 0.3175 0.086 Uiso 1 1 d R . .
H11F H 0.1597 0.6144 0.3157 0.086 Uiso 1 1 d R . .
C12B C 0.1232(2) 0.8213(3) 0.0598(3) 0.050(2) Uani 1 1 d . . .
H12D H 0.1531 0.8142 0.0608 0.074 Uiso 1 1 d R . .
H12E H 0.1178 0.8643 0.0524 0.074 Uiso 1 1 d R . .
H12F H 0.1107 0.7972 0.0267 0.074 Uiso 1 1 d R . .
C13B C 0.0445(2) 0.8235(3) 0.1404(3) 0.056(2) Uani 1 1 d . . .
H13D H 0.0280 0.7999 0.1109 0.084 Uiso 1 1 d R . .
H13E H 0.0427 0.8665 0.1298 0.084 Uiso 1 1 d R . .
H13F H 0.0340 0.8172 0.1821 0.084 Uiso 1 1 d R . .
C14B C 0.1298(2) 0.8373(3) 0.2019(3) 0.045(2) Uani 1 1 d . . .
H14D H 0.1587 0.8244 0.2016 0.068 Uiso 1 1 d R . .
H14E H 0.1175 0.8264 0.2414 0.068 Uiso 1 1 d R . .
H14F H 0.1283 0.8812 0.1961 0.068 Uiso 1 1 d R . .
C6C C 0.2867(3) 0.5935(4) 0.1805(3) 0.079(3) Uani 1 1 d . . .
H6CA H 0.2576 0.5861 0.1896 0.119 Uiso 1 1 d R . .
H6CB H 0.2937 0.6356 0.1903 0.119 Uiso 1 1 d R . .
H6CC H 0.3040 0.5663 0.2055 0.119 Uiso 1 1 d R . .
C7C C 0.2810(3) 0.4977(3) 0.0772(4) 0.079(3) Uani 1 1 d . . .
H7CA H 0.2513 0.4928 0.0830 0.118 Uiso 1 1 d R . .
H7CB H 0.2959 0.4699 0.1047 0.118 Uiso 1 1 d R . .
H7CC H 0.2879 0.4887 0.0343 0.118 Uiso 1 1 d R . .
C8C C 0.3545(2) 0.5856(4) 0.0821(4) 0.080(3) Uani 1 1 d . . .
H8CA H 0.3607 0.5725 0.0401 0.120 Uiso 1 1 d R . .
H8CB H 0.3693 0.5597 0.1116 0.120 Uiso 1 1 d R . .
H8CC H 0.3633 0.6277 0.0878 0.120 Uiso 1 1 d R . .
C9C C 0.3359(2) 0.7525(4) 0.1287(3) 0.067(3) Uani 1 1 d . . .
H9CA H 0.3548 0.7488 0.0940 0.101 Uiso 1 1 d R . .
H9CB H 0.3380 0.7164 0.1548 0.101 Uiso 1 1 d R . .
H9CC H 0.3431 0.7885 0.1530 0.101 Uiso 1 1 d R . .
C10C C 0.2450(3) 0.7607(4) 0.1674(3) 0.081(3) Uani 1 1 d . . .
H10G H 0.2165 0.7657 0.1532 0.122 Uiso 1 1 d R . .
H10H H 0.2526 0.7943 0.1947 0.122 Uiso 1 1 d R . .
H10I H 0.2477 0.7224 0.1899 0.122 Uiso 1 1 d R . .
C11C C 0.2756(3) 0.8370(3) 0.0600(4) 0.089(3) Uani 1 1 d . . .
H11G H 0.2473 0.8419 0.0443 0.133 Uiso 1 1 d R . .
H11H H 0.2949 0.8397 0.0257 0.133 Uiso 1 1 d R . .
H11I H 0.2817 0.8690 0.0900 0.133 Uiso 1 1 d R . .
C12C C 0.2014(3) 0.5933(4) -0.1653(4) 0.113(4) Uani 1 1 d . . .
H12G H 0.2053 0.5576 -0.1391 0.170 Uiso 1 1 d R . .
H12H H 0.2261 0.5997 -0.1901 0.170 Uiso 1 1 d R . .
H12I H 0.1776 0.5871 -0.1925 0.170 Uiso 1 1 d R . .
C13C C 0.1991(3) 0.7344(4) -0.1593(4) 0.100(4) Uani 1 1 d . . .
H13G H 0.1969 0.7686 -0.1307 0.150 Uiso 1 1 d R . .
H13H H 0.1778 0.7378 -0.1914 0.150 Uiso 1 1 d R . .
H13I H 0.2264 0.7349 -0.1784 0.150 Uiso 1 1 d R . .
C14C C 0.1367(2) 0.6592(4) -0.0905(4) 0.093(3) Uani 1 1 d . . .
H14G H 0.1323 0.6242 -0.0636 0.139 Uiso 1 1 d R . .
H14H H 0.1187 0.6559 -0.1269 0.139 Uiso 1 1 d R . .
H14I H 0.1302 0.6964 -0.0681 0.139 Uiso 1 1 d R . .
C6D C 0.3156(2) 0.5760(3) -0.2755(3) 0.061(2) Uani 1 1 d . . .
H6DA H 0.3343 0.5899 -0.3077 0.091 Uiso 1 1 d R . .
H6DB H 0.2986 0.6100 -0.2616 0.091 Uiso 1 1 d R . .
H6DC H 0.2977 0.5440 -0.2919 0.091 Uiso 1 1 d R . .
C7D C 0.3089(2) 0.5107(3) -0.1506(3) 0.056(2) Uani 1 1 d . . .
H7DA H 0.3241 0.4928 -0.1159 0.084 Uiso 1 1 d R . .
H7DB H 0.2926 0.4792 -0.1713 0.084 Uiso 1 1 d R . .
H7DC H 0.2905 0.5424 -0.1353 0.084 Uiso 1 1 d R . .
C8D C 0.3807(2) 0.4818(3) -0.2376(3) 0.058(2) Uani 1 1 d . . .
H8DA H 0.3963 0.4638 -0.2033 0.087 Uiso 1 1 d R . .
H8DB H 0.4000 0.4980 -0.2680 0.087 Uiso 1 1 d R . .
H8DC H 0.3634 0.4508 -0.2571 0.087 Uiso 1 1 d R . .
C9D C 0.4651(2) 0.5776(3) -0.0106(3) 0.055(2) Uani 1 1 d . . .
H9DA H 0.4444 0.5902 0.0194 0.082 Uiso 1 1 d R . .
H9DB H 0.4822 0.6125 -0.0217 0.082 Uiso 1 1 d R . .
H9DC H 0.4826 0.5459 0.0075 0.082 Uiso 1 1 d R . .
C10D C 0.4088(2) 0.4779(3) -0.0584(3) 0.053(2) Uani 1 1 d . . .
H10J H 0.3857 0.4897 -0.0323 0.080 Uiso 1 1 d R . .
H10K H 0.4272 0.4507 -0.0354 0.080 Uiso 1 1 d R . .
H10L H 0.3982 0.4570 -0.0952 0.080 Uiso 1 1 d R . .
C11D C 0.4793(2) 0.5224(3) -0.1393(3) 0.053(2) Uani 1 1 d . . .
H11J H 0.4969 0.4916 -0.1199 0.079 Uiso 1 1 d R . .
H11K H 0.4962 0.5574 -0.1508 0.079 Uiso 1 1 d R . .
H11L H 0.4662 0.5054 -0.1763 0.079 Uiso 1 1 d R . .
Si3D Si 0.38758(9) 0.79734(10) -0.14162(12) 0.0686(8) Uani 0.50 1 d PD A 3
C12D C 0.4062(5) 0.8318(7) -0.0690(5) 0.092(6) Uiso 0.50 1 d PD A 3
H12J H 0.3933 0.8152 -0.0320 0.138 Uiso 0.50 1 d PR A 3
H12K H 0.4016 0.8756 -0.0706 0.138 Uiso 0.50 1 d PR A 3
H12L H 0.4358 0.8235 -0.0678 0.138 Uiso 0.50 1 d PR A 3
C13D C 0.3299(3) 0.8175(7) -0.1539(7) 0.087(6) Uiso 0.50 1 d PD A 3
H13J H 0.3203 0.8006 -0.1932 0.131 Uiso 0.50 1 d PR A 3
H13K H 0.3266 0.8616 -0.1544 0.131 Uiso 0.50 1 d PR A 3
H13L H 0.3137 0.8004 -0.1202 0.131 Uiso 0.50 1 d PR A 3
C14D C 0.4123(5) 0.8284(7) -0.2141(5) 0.085(6) Uiso 0.50 1 d PD A 3
H14J H 0.4013 0.8065 -0.2499 0.127 Uiso 0.50 1 d PR A 3
H14K H 0.4422 0.8228 -0.2115 0.127 Uiso 0.50 1 d PR A 3
H14L H 0.4060 0.8716 -0.2184 0.127 Uiso 0.50 1 d PR A 3
Si3H Si 0.38758(9) 0.79734(10) -0.14162(12) 0.0686(8) Uani 0.50 1 d PD A 4
C12H C 0.3661(5) 0.8217(8) -0.0642(5) 0.093(6) Uiso 0.50 1 d PD A 4
H12M H 0.3683 0.7872 -0.0359 0.140 Uiso 0.50 1 d PR A 4
H12N H 0.3375 0.8359 -0.0657 0.140 Uiso 0.50 1 d PR A 4
H12O H 0.3840 0.8545 -0.0496 0.140 Uiso 0.50 1 d PR A 4
C13H C 0.3619(6) 0.8372(9) -0.2073(7) 0.152(10) Uiso 0.50 1 d PD A 4
H13M H 0.3685 0.8147 -0.2449 0.228 Uiso 0.50 1 d PR A 4
H13N H 0.3724 0.8786 -0.2107 0.228 Uiso 0.50 1 d PR A 4
H13O H 0.3320 0.8381 -0.2020 0.228 Uiso 0.50 1 d PR A 4
C14H C 0.4437(3) 0.8259(9) -0.1350(9) 0.145(9) Uiso 0.50 1 d PD A 4
H14M H 0.4551 0.8119 -0.0955 0.218 Uiso 0.50 1 d PR A 4
H14N H 0.4452 0.8702 -0.1369 0.218 Uiso 0.50 1 d PR A 4
H14O H 0.4597 0.8085 -0.1688 0.218 Uiso 0.50 1 d PR A 4
C6E C 0.4514(3) 0.7636(4) -0.4079(5) 0.126(5) Uani 1 1 d . B 1
H6EA H 0.4310 0.7719 -0.3761 0.188 Uiso 1 1 d R B 1
H6EB H 0.4472 0.7226 -0.4242 0.188 Uiso 1 1 d R B 1
H6EC H 0.4483 0.7930 -0.4414 0.188 Uiso 1 1 d R B 1
C7E C 0.5107(4) 0.8431(4) -0.3326(6) 0.156(6) Uani 1 1 d . B 1
H7EA H 0.4863 0.8503 -0.3073 0.234 Uiso 1 1 d R B 1
H7EB H 0.5135 0.8758 -0.3628 0.234 Uiso 1 1 d R B 1
H7EC H 0.5353 0.8418 -0.3061 0.234 Uiso 1 1 d R B 1
C8E C 0.5428(3) 0.7743(5) -0.4411(5) 0.148(5) Uani 1 1 d . B 1
H8E1 H 0.5368 0.8106 -0.4656 0.223 Uiso 1 1 d R B 1
H8E2 H 0.5398 0.7383 -0.4671 0.223 Uiso 1 1 d R B 1
H8E3 H 0.5711 0.7765 -0.4250 0.223 Uiso 1 1 d R B 1
C9E C 0.4971(3) 0.6045(4) -0.4659(3) 0.084(3) Uani 1 1 d . B 1
H9EA H 0.5258 0.5939 -0.4749 0.125 Uiso 1 1 d R B 1
H9EB H 0.4926 0.6475 -0.4748 0.125 Uiso 1 1 d R B 1
H9EC H 0.4786 0.5800 -0.4917 0.125 Uiso 1 1 d R B 1
C10E C 0.4284(2) 0.6013(4) -0.3676(4) 0.071(3) Uani 1 1 d . B 1
H10M H 0.4221 0.5924 -0.3245 0.106 Uiso 1 1 d R B 1
H10N H 0.4126 0.5738 -0.3945 0.106 Uiso 1 1 d R B 1
H10O H 0.4208 0.6432 -0.3770 0.106 Uiso 1 1 d R B 1
C11E C 0.4982(3) 0.5062(3) -0.3640(4) 0.085(3) Uani 1 1 d . B 1
H11JE H 0.5274 0.4982 -0.3723 0.127 Uiso 1 1 d R B 1
H11KE H 0.4810 0.4804 -0.3904 0.127 Uiso 1 1 d R B 1
H11LE H 0.4925 0.4974 -0.3207 0.127 Uiso 1 1 d R B 1
Si3E Si 0.59020(8) 0.65762(13) -0.16496(11) 0.0711(8) Uani 0.50 1 d PD B 3
C12E C 0.5855(7) 0.5886(7) -0.1153(9) 0.115(9) Uiso 0.50 1 d PD B 3
H12P H 0.5586 0.5896 -0.0933 0.173 Uiso 0.50 1 d PR B 3
H12Q H 0.6086 0.5879 -0.0843 0.173 Uiso 0.50 1 d PR B 3
H12R H 0.5869 0.5514 -0.1415 0.173 Uiso 0.50 1 d PR B 3
C13E C 0.6474(4) 0.6564(9) -0.1908(9) 0.117(8) Uiso 0.50 1 d PD B 3
H13P H 0.6514 0.6224 -0.2205 0.175 Uiso 0.50 1 d PR B 3
H13Q H 0.6657 0.6503 -0.1539 0.175 Uiso 0.50 1 d PR B 3
H13R H 0.6545 0.6956 -0.2112 0.175 Uiso 0.50 1 d PR B 3
C14E C 0.5841(9) 0.7298(8) -0.1160(11) 0.205(14) Uiso 0.50 1 d PD B 3
H14P H 0.5542 0.7396 -0.1108 0.307 Uiso 0.50 1 d PR B 3
H14Q H 0.5980 0.7639 -0.1379 0.307 Uiso 0.50 1 d PR B 3
H14R H 0.5973 0.7238 -0.0746 0.307 Uiso 0.50 1 d PR B 3
Si3I Si 0.59020(8) 0.65762(13) -0.16496(11) 0.0711(8) Uani 0.50 1 d PD B 4
C12I C 0.6008(6) 0.5737(5) -0.1460(9) 0.084(6) Uiso 0.50 1 d PD B 4
H12Y H 0.6161 0.5546 -0.1808 0.125 Uiso 0.50 1 d PR B 4
H12Z H 0.5741 0.5519 -0.1399 0.125 Uiso 0.50 1 d PR B 4
H12' H 0.6179 0.5710 -0.1075 0.125 Uiso 0.50 1 d PR B 4
C13I C 0.6385(4) 0.7038(7) -0.1750(7) 0.064(5) Uiso 0.50 1 d PD B 4
H13Y H 0.6542 0.6880 -0.2110 0.095 Uiso 0.50 1 d PR B 4
H13Z H 0.6559 0.7007 -0.1369 0.095 Uiso 0.50 1 d PR B 4
H13' H 0.6310 0.7472 -0.1825 0.095 Uiso 0.50 1 d PR B 4
C14I C 0.5595(5) 0.6913(7) -0.0976(6) 0.074(5) Uiso 0.50 1 d PD B 4
H14Y H 0.5518 0.7341 -0.1075 0.111 Uiso 0.50 1 d PR B 4
H14Z H 0.5771 0.6904 -0.0596 0.111 Uiso 0.50 1 d PR B 4
H14' H 0.5339 0.6671 -0.0906 0.111 Uiso 0.50 1 d PR B 4
C6F C 0.6102(3) 0.5058(4) -0.4828(4) 0.106(4) Uani 1 1 d . B .
H6FA H 0.5998 0.5193 -0.4429 0.160 Uiso 1 1 d R . .
H6FB H 0.6272 0.4695 -0.4770 0.160 Uiso 1 1 d R . .
H6FC H 0.5869 0.4963 -0.5103 0.160 Uiso 1 1 d R . .
C7F C 0.6100(3) 0.6121(4) -0.5767(4) 0.098(4) Uani 1 1 d . B .
H7FA H 0.5864 0.6303 -0.5559 0.147 Uiso 1 1 d R . .
H7FB H 0.6001 0.5840 -0.6086 0.147 Uiso 1 1 d R . .
H7FC H 0.6265 0.6440 -0.5958 0.147 Uiso 1 1 d R . .
C8F C 0.6875(3) 0.5323(4) -0.5628(4) 0.122(4) Uani 1 1 d . B .
H8FA H 0.7054 0.5641 -0.5793 0.182 Uiso 1 1 d R . .
H8FB H 0.6763 0.5080 -0.5968 0.182 Uiso 1 1 d R . .
H8FC H 0.7035 0.5063 -0.5349 0.182 Uiso 1 1 d R . .
C9F C 0.6436(2) 0.5148(4) -0.3160(4) 0.088(3) Uani 1 1 d . B .
H9FA H 0.6330 0.5461 -0.2885 0.132 Uiso 1 1 d R . .
H9FB H 0.6484 0.4774 -0.2927 0.132 Uiso 1 1 d R . .
H9FC H 0.6235 0.5071 -0.3492 0.132 Uiso 1 1 d R . .
C10F C 0.7181(3) 0.4766(4) -0.3963(5) 0.125(4) Uani 1 1 d . B .
H10P H 0.7461 0.4871 -0.4090 0.188 Uiso 1 1 d R . .
H10Q H 0.7010 0.4684 -0.4329 0.188 Uiso 1 1 d R . .
H10R H 0.7189 0.4405 -0.3701 0.188 Uiso 1 1 d R . .
C11F C 0.7321(2) 0.5604(4) -0.2854(4) 0.090(3) Uani 1 1 d . B .
H11M H 0.7576 0.5774 -0.3019 0.134 Uiso 1 1 d R . .
H11N H 0.7384 0.5232 -0.2624 0.134 Uiso 1 1 d R . .
H11O H 0.7193 0.5898 -0.2579 0.134 Uiso 1 1 d R . .
C12F C 0.7508(3) 0.8199(4) -0.3956(4) 0.093(3) Uani 1 1 d . B .
H12S H 0.7663 0.8078 -0.4321 0.140 Uiso 1 1 d R . .
H12T H 0.7613 0.7978 -0.3596 0.140 Uiso 1 1 d R . .
H12U H 0.7541 0.8635 -0.3889 0.140 Uiso 1 1 d R . .
C13F C 0.6735(3) 0.8457(3) -0.4773(4) 0.075(3) Uani 1 1 d . B .
H13S H 0.6436 0.8401 -0.4808 0.112 Uiso 1 1 d R . .
H13T H 0.6867 0.8308 -0.5147 0.112 Uiso 1 1 d R . .
H13U H 0.6797 0.8888 -0.4720 0.112 Uiso 1 1 d R . .
C14F C 0.6630(3) 0.8282(3) -0.3378(4) 0.082(3) Uani 1 1 d . B .
H14S H 0.6337 0.8203 -0.3449 0.123 Uiso 1 1 d R . .
H14T H 0.6673 0.8717 -0.3315 0.123 Uiso 1 1 d R . .
H14U H 0.6725 0.8061 -0.3012 0.123 Uiso 1 1 d R . .
C6G C 0.8070(2) 0.4752(3) -0.6071(4) 0.063(2) Uani 1 1 d . B .
H6GA H 0.8075 0.4954 -0.6473 0.095 Uiso 1 1 d R . .
H6GB H 0.7790 0.4765 -0.5907 0.095 Uiso 1 1 d R . .
H6GC H 0.8157 0.4330 -0.6117 0.095 Uiso 1 1 d R . .
C7G C 0.8391(2) 0.4777(3) -0.4726(3) 0.064(2) Uani 1 1 d . B .
H7GA H 0.8104 0.4796 -0.4593 0.096 Uiso 1 1 d R . .
H7GB H 0.8567 0.4988 -0.4426 0.096 Uiso 1 1 d R . .
H7GC H 0.8477 0.4353 -0.4756 0.096 Uiso 1 1 d R . .
C8G C 0.8991(2) 0.5045(3) -0.5809(3) 0.049(2) Uani 1 1 d . . .
H8G1 H 0.9004 0.5168 -0.6242 0.073 Uiso 1 1 d R . .
H8G2 H 0.9068 0.4618 -0.5771 0.073 Uiso 1 1 d R . .
H8G3 H 0.9181 0.5293 -0.5563 0.073 Uiso 1 1 d R . .
C9G C 0.9230(2) 0.6019(3) -0.4339(3) 0.063(2) Uani 1 1 d . B .
H9GA H 0.9153 0.5596 -0.4417 0.094 Uiso 1 1 d R . .
H9GB H 0.9363 0.6051 -0.3934 0.094 Uiso 1 1 d R . .
H9GC H 0.9421 0.6155 -0.4658 0.094 Uiso 1 1 d R . .
C10G C 0.8912(2) 0.7329(3) -0.4182(3) 0.065(2) Uani 1 1 d . B .
H10S H 0.9082 0.7480 -0.4520 0.097 Uiso 1 1 d R . .
H10T H 0.9072 0.7338 -0.3797 0.097 Uiso 1 1 d R . .
H10U H 0.8667 0.7585 -0.4141 0.097 Uiso 1 1 d R . .
C11G C 0.8389(2) 0.6263(3) -0.3719(3) 0.058(2) Uani 1 1 d . B .
H11P H 0.8166 0.6558 -0.3675 0.087 Uiso 1 1 d R . .
H11Q H 0.8546 0.6235 -0.3332 0.087 Uiso 1 1 d R . .
H11R H 0.8272 0.5866 -0.3821 0.087 Uiso 1 1 d R . .
C12G C 0.8161(3) 0.7615(5) -0.7202(4) 0.116(4) Uani 1 1 d . B .
H12V H 0.8422 0.7794 -0.7063 0.174 Uiso 1 1 d R . .
H12W H 0.8021 0.7894 -0.7487 0.174 Uiso 1 1 d R . .
H12X H 0.8216 0.7232 -0.7414 0.174 Uiso 1 1 d R . .
C13G C 0.7330(3) 0.7133(5) -0.6834(6) 0.167(6) Uani 1 1 d . B .
H13V H 0.7141 0.7046 -0.6496 0.251 Uiso 1 1 d R . .
H13W H 0.7394 0.6757 -0.7052 0.251 Uiso 1 1 d R . .
H13X H 0.7200 0.7420 -0.7120 0.251 Uiso 1 1 d R . .
C14G C 0.7730(4) 0.8216(4) -0.6138(4) 0.131(5) Uani 1 1 d . B .
H14V H 0.7567 0.8156 -0.5765 0.197 Uiso 1 1 d R . .
H14W H 0.7580 0.8483 -0.6422 0.197 Uiso 1 1 d R . .
H14X H 0.7995 0.8400 -0.6027 0.197 Uiso 1 1 d R . .

loop_
_atom_site_aniso_label
_atom_site_aniso_U_11
_atom_site_aniso_U_22
_atom_site_aniso_U_33
_atom_site_aniso_U_23
_atom_site_aniso_U_13
_atom_site_aniso_U_12
K1A 0.0380(10) 0.0505(10) 0.0555(11) 0.0006(9) 0.0241(9) 0.0005(9)
K1B 0.0353(10) 0.0546(11) 0.0501(11) -0.0016(9) 0.0189(8) -0.0026(9)
K1C 0.0324(10) 0.0620(12) 0.0487(10) -0.0016(9) 0.0172(8) -0.0026(9)
K1D 0.0413(11) 0.0688(13) 0.0487(11) 0.0036(10) 0.0228(9) 0.0035(9)
K1E 0.0454(12) 0.0629(12) 0.0547(11) -0.0029(10) 0.0277(9) -0.0045(9)
K1F 0.0338(10) 0.0662(11) 0.0565(10) 0.0034(10) 0.0184(8) 0.0017(9)
K1G 0.0390(11) 0.0595(12) 0.0636(12) -0.0023(10) 0.0271(9) 0.0020(9)
Si1A 0.0353(13) 0.0545(14) 0.0357(12) 0.0037(11) 0.0020(10) 0.0065(11)
Si2A 0.0435(13) 0.0287(11) 0.0383(12) -0.0031(10) 0.0067(10) -0.0009(10)
Si3A 0.0493(16) 0.0480(15) 0.0769(18) -0.0288(13) -0.0062(14) -0.0063(11)
C1A 0.033(4) 0.029(4) 0.033(4) 0.003(3) 0.011(3) -0.002(3)
C2A 0.031(4) 0.029(4) 0.026(4) 0.002(3) 0.007(3) 0.000(3)
C3A 0.030(4) 0.031(4) 0.030(4) 0.001(3) 0.005(3) 0.002(3)
C4A 0.027(4) 0.029(4) 0.032(4) -0.006(3) 0.010(3) -0.002(3)
C5A 0.030(4) 0.031(4) 0.048(5) 0.001(4) 0.014(4) -0.002(3)
Si1B 0.0466(14) 0.0342(12) 0.0454(13) -0.0052(11) -0.0077(11) -0.0012(10)
Si2B 0.0429(14) 0.0404(13) 0.0359(12) 0.0065(10) 0.0036(10) 0.0079(10)
Si3B 0.0418(14) 0.0289(11) 0.0342(11) -0.0012(10) 0.0002(10) 0.0028(10)
C1B 0.024(4) 0.022(4) 0.033(4) -0.001(3) 0.003(3) -0.001(3)
C2B 0.031(4) 0.032(4) 0.031(4) 0.008(3) -0.001(3) -0.003(3)
C3B 0.034(4) 0.035(4) 0.027(4) 0.003(3) 0.002(3) -0.003(3)
C4B 0.024(4) 0.033(4) 0.026(4) 0.004(3) 0.008(3) -0.003(3)
C5B 0.023(4) 0.029(4) 0.034(4) -0.002(3) -0.003(3) -0.002(3)
Si1C 0.0425(15) 0.0542(14) 0.0491(14) 0.0149(12) 0.0000(12) 0.0050(11)
Si2C 0.0400(14) 0.0507(14) 0.0483(14) -0.0131(12) -0.0016(11) -0.0027(11)
Si3C 0.0396(14) 0.0556(14) 0.0402(13) -0.0040(12) -0.0056(11) 0.0022(11)
C1C 0.030(4) 0.038(4) 0.028(4) 0.002(3) 0.007(3) 0.003(3)
C2C 0.026(4) 0.039(4) 0.030(4) -0.004(3) 0.001(3) -0.001(3)
C3C 0.034(4) 0.036(4) 0.030(4) 0.000(3) 0.004(3) 0.003(3)
C4C 0.035(5) 0.042(5) 0.033(4) 0.004(4) 0.008(4) 0.002(4)
C5C 0.037(5) 0.029(4) 0.034(4) -0.007(3) 0.008(4) 0.002(3)
Si1D 0.0410(13) 0.0370(12) 0.0388(12) 0.0017(10) 0.0017(10) -0.0025(10)
Si2D 0.0364(13) 0.0337(12) 0.0426(13) 0.0033(10) 0.0022(10) 0.0048(10)
C1D 0.032(4) 0.026(4) 0.032(4) 0.007(3) 0.009(3) 0.005(3)
C2D 0.033(4) 0.028(4) 0.036(4) 0.000(3) 0.007(4) 0.007(3)
C3D 0.034(4) 0.034(4) 0.035(4) -0.004(4) 0.008(3) 0.003(3)
C4D 0.045(5) 0.030(4) 0.033(4) 0.001(4) 0.015(3) -0.001(4)
C5D 0.036(5) 0.040(5) 0.028(4) 0.012(4) 0.014(3) 0.010(4)
Si1E 0.0486(16) 0.0634(17) 0.099(2) 0.0412(16) 0.0083(15) 0.0052(13)
Si2E 0.0412(15) 0.0745(17) 0.0435(14) -0.0139(13) 0.0061(11) -0.0067(12)
C1E 0.035(5) 0.043(5) 0.036(4) 0.010(4) 0.007(4) 0.000(4)
C2E 0.028(4) 0.053(5) 0.032(4) 0.012(4) 0.008(3) 0.000(4)
C3E 0.037(5) 0.034(4) 0.036(4) -0.001(4) 0.006(4) -0.005(4)
C4E 0.033(5) 0.053(5) 0.041(5) -0.003(4) 0.010(4) -0.008(4)
C5E 0.042(5) 0.038(5) 0.056(5) -0.005(4) 0.022(4) -0.009(4)
Si1F 0.0571(18) 0.0797(19) 0.0813(19) -0.0431(16) 0.0194(15) -0.0219(14)
Si2F 0.0410(15) 0.0439(14) 0.117(2) 0.0313(15) 0.0160(15) 0.0044(12)
Si3F 0.0510(15) 0.0336(12) 0.0568(15) -0.0033(11) 0.0073(12) -0.0040(11)
C1F 0.028(4) 0.038(5) 0.043(5) -0.007(4) 0.009(4) -0.003(3)
C2F 0.025(4) 0.029(4) 0.054(5) 0.003(4) 0.020(4) -0.004(3)
C3F 0.025(4) 0.050(5) 0.033(4) 0.005(4) 0.008(3) -0.004(4)
C4F 0.024(4) 0.031(4) 0.040(4) 0.000(4) 0.007(3) 0.004(3)
C5F 0.034(5) 0.042(5) 0.039(5) 0.005(4) 0.005(4) 0.003(4)
Si1G 0.0423(13) 0.0327(12) 0.0501(14) -0.0004(11) 0.0135(11) 0.0020(10)
Si2G 0.0424(13) 0.0488(13) 0.0327(12) 0.0013(11) 0.0026(10) 0.0010(11)
Si3G 0.0494(15) 0.0549(15) 0.0555(15) 0.0106(13) -0.0014(12) 0.0143(12)
C1G 0.031(4) 0.040(4) 0.033(4) -0.002(4) 0.013(3) 0.000(3)
C2G 0.029(4) 0.027(4) 0.042(4) -0.002(3) 0.011(3) 0.005(3)
C3G 0.034(4) 0.023(4) 0.045(4) -0.005(4) 0.015(4) 0.003(3)
C4G 0.033(4) 0.037(5) 0.042(5) -0.002(4) -0.003(4) 0.004(3)
C5G 0.027(4) 0.039(4) 0.032(4) -0.003(4) 0.007(3) -0.003(3)
C6A 0.047(5) 0.093(7) 0.037(5) -0.005(5) -0.002(4) 0.020(5)
C7A 0.046(5) 0.074(6) 0.055(5) 0.027(5) 0.006(4) 0.015(4)
C8A 0.039(5) 0.078(6) 0.047(5) -0.015(4) 0.000(4) -0.002(4)
C9A 0.053(5) 0.044(5) 0.053(5) -0.011(4) 0.008(4) -0.014(4)
C10A 0.064(6) 0.039(5) 0.055(5) -0.003(4) 0.017(4) 0.008(4)
C11A 0.062(6) 0.043(5) 0.063(5) 0.011(4) -0.008(4) 0.006(4)
C12A 0.037(6) 0.157(11) 0.251(14) -0.121(10) -0.019(8) -0.004(7)
C13A 0.105(8) 0.048(5) 0.103(7) -0.030(5) 0.029(6) -0.021(5)
C14A 0.168(11) 0.102(8) 0.048(6) -0.035(6) -0.031(7) 0.017(8)
C6B 0.054(6) 0.054(5) 0.049(5) -0.006(4) -0.021(4) -0.006(4)
C7B 0.100(8) 0.070(6) 0.047(5) -0.020(5) -0.010(5) 0.028(5)
C8B 0.068(6) 0.035(4) 0.097(7) 0.010(5) -0.023(5) -0.017(4)
C9B 0.064(6) 0.054(5) 0.063(5) 0.002(4) -0.010(5) 0.028(4)
C10B 0.064(6) 0.043(5) 0.061(5) 0.013(4) 0.012(5) -0.003(4)
C11B 0.053(6) 0.075(6) 0.044(5) 0.009(4) -0.006(4) 0.016(5)
C12B 0.064(6) 0.038(4) 0.047(5) 0.009(4) 0.005(4) -0.006(4)
C13B 0.054(6) 0.065(5) 0.048(5) -0.002(4) -0.001(4) 0.018(4)
C14B 0.052(5) 0.045(5) 0.039(4) -0.013(4) -0.010(4) -0.002(4)
C6C 0.095(8) 0.093(7) 0.050(6) 0.028(5) 0.002(5) 0.004(6)
C7C 0.095(8) 0.046(5) 0.095(7) 0.015(5) -0.007(6) 0.013(5)
C8C 0.048(6) 0.074(6) 0.118(8) 0.023(6) 0.002(6) 0.025(5)
C9C 0.050(6) 0.083(6) 0.068(6) -0.015(5) -0.010(5) -0.018(5)
C10C 0.081(7) 0.098(7) 0.065(6) -0.043(5) 0.016(5) -0.015(6)
C11C 0.119(9) 0.051(6) 0.095(7) -0.022(5) -0.036(7) -0.012(6)
C12C 0.117(9) 0.119(8) 0.102(8) -0.065(7) -0.064(7) 0.058(7)
C13C 0.115(9) 0.109(8) 0.075(7) 0.039(6) -0.026(6) -0.033(7)
C14C 0.036(6) 0.155(10) 0.087(7) 0.022(7) -0.007(5) 0.018(6)
C6D 0.057(6) 0.070(6) 0.054(5) 0.004(5) -0.013(5) -0.003(5)
C7D 0.049(5) 0.045(5) 0.073(6) 0.006(4) 0.003(5) -0.013(4)
C8D 0.079(6) 0.046(5) 0.050(5) 0.004(4) 0.005(5) 0.000(5)
C9D 0.045(5) 0.057(5) 0.061(5) -0.003(4) -0.010(4) 0.014(4)
C10D 0.060(6) 0.043(5) 0.057(5) 0.010(4) -0.001(4) 0.008(4)
C11D 0.043(5) 0.044(5) 0.072(6) -0.005(4) 0.010(4) 0.013(4)
Si3D 0.101(2) 0.0332(13) 0.0726(17) 0.0028(14) 0.0228(15) 0.0062(15)
Si3H 0.101(2) 0.0332(13) 0.0726(17) 0.0028(14) 0.0228(15) 0.0062(15)
C6E 0.057(7) 0.119(9) 0.200(12) 0.102(8) -0.035(8) 0.007(6)
C7E 0.155(12) 0.047(7) 0.265(16) 0.052(9) -0.023(11) 0.013(7)
C8E 0.086(9) 0.216(13) 0.143(10) 0.127(10) 0.025(8) 0.015(9)
C9E 0.067(7) 0.144(9) 0.040(5) -0.017(6) 0.001(5) 0.000(6)
C10E 0.044(6) 0.094(7) 0.074(6) -0.020(5) 0.006(5) -0.015(5)
C11E 0.083(7) 0.061(6) 0.111(8) -0.028(6) 0.017(6) -0.019(5)
Si3E 0.0572(18) 0.114(2) 0.0419(14) 0.0043(15) -0.0063(13) -0.0174(16)
Si3I 0.0572(18) 0.114(2) 0.0419(14) 0.0043(15) -0.0063(13) -0.0174(16)
C6F 0.096(8) 0.082(7) 0.141(9) -0.049(7) 0.017(7) -0.057(6)
C7F 0.098(8) 0.135(9) 0.060(6) -0.030(6) -0.009(6) -0.043(7)
C8F 0.110(9) 0.124(9) 0.132(9) -0.088(8) 0.042(8) -0.001(7)
C9F 0.052(6) 0.077(6) 0.135(9) 0.058(6) 0.016(6) -0.008(5)
C10F 0.086(8) 0.059(6) 0.231(13) 0.020(8) 0.058(9) 0.017(6)
C11F 0.051(6) 0.102(7) 0.115(8) 0.081(6) -0.020(6) -0.002(5)
C12F 0.078(8) 0.068(6) 0.133(9) -0.002(6) -0.017(7) -0.035(5)
C13F 0.083(7) 0.059(6) 0.082(6) 0.020(5) 0.021(5) 0.018(5)
C14F 0.125(9) 0.039(5) 0.082(7) -0.016(5) 0.033(6) 0.004(5)
C6G 0.056(6) 0.047(5) 0.087(6) -0.020(5) 0.011(5) -0.003(4)
C7G 0.064(6) 0.055(5) 0.073(6) 0.015(5) 0.032(5) 0.000(4)
C8G 0.051(5) 0.037(4) 0.059(5) -0.001(4) 0.024(4) 0.008(4)
C9G 0.050(6) 0.078(6) 0.060(5) 0.009(5) -0.004(4) -0.009(5)
C10G 0.077(7) 0.067(6) 0.050(5) -0.003(4) -0.008(5) -0.006(5)
C11G 0.061(6) 0.070(6) 0.042(5) -0.006(4) 0.008(4) 0.007(4)
C12G 0.122(10) 0.149(10) 0.078(7) 0.050(7) 0.007(7) 0.040(8)
C13G 0.095(10) 0.128(10) 0.278(16) 0.067(10) -0.120(11) -0.007(8)
C14G 0.239(15) 0.058(6) 0.097(8) 0.006(6) 0.021(9) 0.093(8)

loop_
_atom_type_symbol
_atom_type_description
_atom_type_scat_dispersion_real
_atom_type_scat_dispersion_imag
_atom_type_scat_source
C C 0.0033 0.0016 'International Tables Vol C Tables 4.2.6.8 and 6.1.1.4'
H H 0.0000 0.0000 'International Tables Vol C Tables 4.2.6.8 and 6.1.1.4'
Si Si 0.0817 0.0704 'International Tables Vol C Tables 4.2.6.8 and 6.1.1.4'
K K 0.2009 0.2494 'International Tables Vol C Tables 4.2.6.8 and 6.1.1.4'

loop_
_geom_angle_atom_site_label_1
_geom_angle_atom_site_label_2
_geom_angle_atom_site_label_3
_geom_angle
_geom_angle_site_symmetry_1
_geom_angle_site_symmetry_3
_geom_angle_publ_flag
C2A K1A C3A 28.00(15) . . ?
C2A K1A C1G 173.02(19) . 1_456 ?
C3A K1A C1G 157.34(19) . 1_456 ?
C2A K1A C5G 159.04(19) . 1_456 ?
C3A K1A C5G 135.39(19) . 1_456 ?
C1G K1A C5G 27.82(16) 1_456 1_456 ?
C2A K1A C1A 28.70(16) . . ?
C3A K1A C1A 45.82(17) . . ?
C1G K1A C1A 145.33(19) 1_456 . ?
C5G K1A C1A 168.07(19) 1_456 . ?
C2A K1A C5A 45.81(17) . . ?
C3A K1A C5A 44.52(18) . . ?
C1G K1A C5A 131.60(19) 1_456 . ?
C5G K1A C5A 141.54(19) 1_456 . ?
C1A K1A C5A 27.57(16) . . ?
C2A K1A C2G 147.75(18) . 1_456 ?
C3A K1A C2G 171.45(18) . 1_456 ?
C1G K1A C2G 28.26(16) 1_456 1_456 ?
C5G K1A C2G 45.39(17) 1_456 1_456 ?
C1A K1A C2G 135.91(18) . 1_456 ?
C5A K1A C2G 142.24(19) . 1_456 ?
C2A K1A C3G 134.96(18) . 1_456 ?
C3A K1A C3G 144.30(18) . 1_456 ?
C1G K1A C3G 45.59(17) 1_456 1_456 ?
C5G K1A C3G 44.08(18) 1_456 1_456 ?
C1A K1A C3G 144.73(19) . 1_456 ?
C5A K1A C3G 167.43(19) . 1_456 ?
C2G K1A C3G 27.86(15) 1_456 1_456 ?
C2A K1A C4G 138.40(18) . 1_456 ?
C3A K1A C4G 128.91(19) . 1_456 ?
C1G K1A C4G 46.46(18) 1_456 1_456 ?
C5G K1A C4G 27.13(16) 1_456 1_456 ?
C1A K1A C4G 164.80(19) . 1_456 ?
C5A K1A C4G 163.77(19) . 1_456 ?
C2G K1A C4G 46.57(17) 1_456 1_456 ?
C3G K1A C4G 27.63(16) 1_456 1_456 ?
C2A K1A C4A 46.75(17) . . ?
C3A K1A C4A 27.62(15) . . ?
C1G K1A C4A 135.23(18) 1_456 . ?
C5G K1A C4A 127.33(18) 1_456 . ?
C1A K1A C4A 46.43(17) . . ?
C5A K1A C4A 27.52(16) . . ?
C2G K1A C4A 160.91(18) 1_456 . ?
C3G K1A C4A 165.04(19) 1_456 . ?
C4G K1A C4A 138.19(19) 1_456 . ?
C2A K1A C10A 55.98(16) . . ?
C3A K1A C10A 75.83(16) . . ?
C1G K1A C10A 123.22(17) 1_456 . ?
C5G K1A C10A 118.74(18) 1_456 . ?
C1A K1A C10A 73.06(17) . . ?
C5A K1A C10A 99.05(17) . . ?
C2G K1A C10A 96.44(17) 1_456 . ?
C3G K1A C10A 79.13(17) 1_456 . ?
C4G K1A C10A 91.97(18) 1_456 . ?
C4A K1A C10A 101.45(17) . . ?
C2A K1A C8G 120.82(17) . 1_456 ?
C3A K1A C8G 115.93(16) . 1_456 ?
C1G K1A C8G 55.53(17) 1_456 1_456 ?
C5G K1A C8G 75.03(17) 1_456 1_456 ?
C1A K1A C8G 93.88(17) . 1_456 ?
C5A K1A C8G 76.20(17) . 1_456 ?
C2G K1A C8G 72.58(16) 1_456 1_456 ?
C3G K1A C8G 98.70(16) 1_456 1_456 ?
C4G K1A C8G 100.45(17) 1_456 1_456 ?
C4A K1A C8G 88.61(16) . 1_456 ?
C10A K1A C8G 148.20(17) . 1_456 ?
C5B K1B C5A 162.01(18) . . ?
C5B K1B C4B 27.32(15) . . ?
C5A K1B C4B 166.45(19) . . ?
C5B K1B C3B 43.91(16) . . ?
C5A K1B C3B 140.80(19) . . ?
C4B K1B C3B 27.44(15) . . ?
C5B K1B C4A 144.15(18) . . ?
C5A K1B C4A 27.51(16) . . ?
C4B K1B C4A 165.00(19) . . ?
C3B K1B C4A 167.45(18) . . ?
C5B K1B C1A 169.49(18) . . ?
C5A K1B C1A 27.34(16) . . ?
C4B K1B C1A 142.23(18) . . ?
C3B K1B C1A 126.89(18) . . ?
C4A K1B C1A 46.02(17) . . ?
C5B K1B C3A 140.92(18) . . ?
C5A K1B C3A 43.98(17) . . ?
C4B K1B C3A 142.38(17) . . ?
C3B K1B C3A 159.52(18) . . ?
C4A K1B C3A 27.31(15) . . ?
C1A K1B C3A 44.87(17) . . ?
C5B K1B C1B 27.05(15) . . ?
C5A K1B C1B 137.38(18) . . ?
C4B K1B C1B 45.63(16) . . ?
C3B K1B C1B 44.62(17) . . ?
C4A K1B C1B 135.36(17) . . ?
C1A K1B C1B 154.43(18) . . ?
C3A K1B C1B 152.55(18) . . ?
C5B K1B C2B 44.85(17) . . ?
C5A K1B C2B 128.35(18) . . ?
C4B K1B C2B 45.82(16) . . ?
C3B K1B C2B 27.06(15) . . ?
C4A K1B C2B 144.74(17) . . ?
C1A K1B C2B 130.84(18) . . ?
C3A K1B C2B 171.78(17) . . ?
C1B K1B C2B 27.89(14) . . ?
C5B K1B C2A 150.62(17) . . ?
C5A K1B C2A 44.78(17) . . ?
C4B K1B C2A 132.64(17) . . ?
C3B K1B C2A 135.02(18) . . ?
C4A K1B C2A 45.69(16) . . ?
C1A K1B C2A 27.84(15) . . ?
C3A K1B C2A 27.06(15) . . ?
C1B K1B C2A 177.65(17) . . ?
C2B K1B C2A 153.20(18) . . ?
C5B K1C C1C 173.15(18) . . ?
C5B K1C C5C 146.31(18) . . ?
C1C K1C C5C 27.73(16) . . ?
C5B K1C C1B 27.39(15) . . ?
C1C K1C C1B 148.00(18) . . ?
C5C K1C C1B 133.65(18) . . ?
C5B K1C C2C 156.40(18) . . ?
C1C K1C C2C 28.66(16) . . ?
C5C K1C C2C 45.44(17) . . ?
C1B K1C C2C 175.66(18) . . ?
C5B K1C C4B 27.28(15) . . ?
C1C K1C C4B 159.39(19) . . ?
C5C K1C C4B 169.98(18) . . ?
C1B K1C C4B 45.90(16) . . ?
C2C K1C C4B 136.01(18) . . ?
C5B K1C C3B 43.92(16) . . ?
C1C K1C C3B 140.20(18) . . ?
C5C K1C C3B 162.33(18) . . ?
C1B K1C C3B 44.96(17) . . ?
C2C K1C C3B 134.09(18) . . ?
C4B K1C C3B 27.28(15) . . ?
C5B K1C C3C 136.21(18) . . ?
C1C K1C C3C 45.18(17) . . ?
C5C K1C C3C 43.75(17) . . ?
C1B K1C C3C 156.66(18) . . ?
C2C K1C C3C 27.10(16) . . ?
C4B K1C C3C 131.24(18) . . ?
C3B K1C C3C 147.11(18) . . ?
C5B K1C C2B 45.14(17) . . ?
C1C K1C C2B 134.57(18) . . ?
C5C K1C C2B 140.33(18) . . ?
C1B K1C C2B 28.24(15) . . ?
C2C K1C C2B 148.43(18) . . ?
C4B K1C C2B 45.83(16) . . ?
C3B K1C C2B 27.12(15) . . ?
C3C K1C C2B 173.41(18) . . ?
C5B K1C C4C 130.73(18) . . ?
C1C K1C C4C 46.30(17) . . ?
C5C K1C C4C 27.38(16) . . ?
C1B K1C C4C 136.08(18) . . ?
C2C K1C C4C 45.86(17) . . ?
C4B K1C C4C 143.38(18) . . ?
C3B K1C C4C 170.07(19) . . ?
C3C K1C C4C 26.94(16) . . ?
C2B K1C C4C 159.51(19) . . ?
C4D K1D C1C 163.9(2) . . ?
C4D K1D C5C 166.1(2) . . ?
C1C K1D C5C 27.80(16) . . ?
C4D K1D C5D 27.95(17) . . ?
C1C K1D C5D 168.0(2) . . ?
C5C K1D C5D 140.43(19) . . ?
C4D K1D C3D 27.29(16) . . ?
C1C K1D C3D 145.25(19) . . ?
C5C K1D C3D 163.00(19) . . ?
C5D K1D C3D 44.21(17) . . ?
C4D K1D C2C 139.42(18) . . ?
C1C K1D C2C 28.50(16) . . ?
C5C K1D C2C 45.27(17) . . ?
C5D K1D C2C 155.72(19) . . ?
C3D K1D C2C 140.71(18) . . ?
C4D K1D C3C 131.97(19) . . ?
C1C K1D C3C 44.94(17) . . ?
C5C K1D C3C 43.57(17) . . ?
C5D K1D C3C 132.81(18) . . ?
C3D K1D C3C 151.56(19) . . ?
C2C K1D C3C 26.82(15) . . ?
C4D K1D C4C 141.0(2) . . ?
C1C K1D C4C 46.23(17) . . ?
C5C K1D C4C 27.35(16) . . ?
C5D K1D C4C 125.10(19) . . ?
C3D K1D C4C 168.15(19) . . ?
C2C K1D C4C 45.53(17) . . ?
C3C K1D C4C 26.75(16) . . ?
C4D K1D C1D 45.74(17) . . ?
C1C K1D C1D 147.16(18) . . ?
C5C K1D C1D 129.20(18) . . ?
C5D K1D C1D 26.91(15) . . ?
C3D K1D C1D 44.51(18) . . ?
C2C K1D C1D 174.46(18) . . ?
C3C K1D C1D 150.79(18) . . ?
C4C K1D C1D 129.88(19) . . ?
C4D K1D C2D 45.59(17) . . ?
C1C K1D C2D 137.74(18) . . ?
C5C K1D C2D 138.39(18) . . ?
C5D K1D C2D 44.60(17) . . ?
C3D K1D C2D 27.00(16) . . ?
C2C K1D C2D 155.26(18) . . ?
C3C K1D C2D 177.32(18) . . ?
C4C K1D C2D 153.55(19) . . ?
C1D K1D C2D 27.49(15) . . ?
C4D K1D Si1C 146.72(16) . . ?
C1C K1D Si1C 26.84(13) . . ?
C5C K1D Si1C 47.01(13) . . ?
C5D K1D Si1C 154.46(14) . . ?
C3D K1D Si1C 120.54(14) . . ?
C2C K1D Si1C 49.81(13) . . ?
C3C K1D Si1C 71.27(13) . . ?
C4C K1D Si1C 71.31(13) . . ?
C1D K1D Si1C 127.97(13) . . ?
C2D K1D Si1C 111.40(13) . . ?
C3D K1E C2E 168.3(2) . . ?
C3D K1E C4D 27.49(16) . . ?
C2E K1E C4D 164.2(2) . . ?
C3D K1E C3E 141.06(19) . . ?
C2E K1E C3E 27.43(16) . . ?
C4D K1E C3E 167.5(2) . . ?
C3D K1E C1E 156.3(2) . . ?
C2E K1E C1E 28.16(17) . . ?
C4D K1E C1E 141.24(19) . . ?
C3E K1E C1E 44.94(18) . . ?
C3D K1E C5D 44.03(17) . . ?
C2E K1E C5D 144.39(19) . . ?
C4D K1E C5D 27.49(16) . . ?
C3E K1E C5D 159.71(19) . . ?
C1E K1E C5D 142.49(19) . . ?
C3D K1E C5E 133.3(2) . . ?
C2E K1E C5E 44.72(19) . . ?
C4D K1E C5E 134.35(19) . . ?
C3E K1E C5E 43.55(18) . . ?
C1E K1E C5E 26.90(17) . . ?
C5D K1E C5E 154.88(19) . . ?
C3D K1E C2D 27.36(16) . . ?
C2E K1E C2D 146.04(19) . . ?
C4D K1E C2D 45.72(16) . . ?
C3E K1E C2D 127.71(18) . . ?
C1E K1E C2D 172.63(19) . . ?
C5D K1E C2D 44.29(17) . . ?
C5E K1E C2D 149.7(2) . . ?
C3D K1E C4E 126.14(19) . . ?
C2E K1E C4E 45.50(18) . . ?
C4D K1E C4E 143.6(2) . . ?
C3E K1E C4E 27.04(16) . . ?
C1E K1E C4E 45.13(18) . . ?
C5D K1E C4E 170.08(19) . . ?
C5E K1E C4E 26.65(17) . . ?
C2D K1E C4E 128.65(19) . . ?
C3D K1E C1D 44.69(18) . . ?
C2E K1E C1D 136.58(19) . . ?
C4D K1E C1D 45.41(17) . . ?
C3E K1E C1D 135.83(18) . . ?
C1E K1E C1D 155.71(19) . . ?
C5D K1E C1D 26.52(15) . . ?
C5E K1E C1D 177.2(2) . . ?
C2D K1E C1D 27.50(15) . . ?
C4E K1E C1D 151.13(19) . . ?
C3D K1E C10E 129.85(19) . . ?
C2E K1E C10E 55.43(18) . . ?
C4D K1E C10E 115.4(2) . . ?
C3E K1E C10E 76.03(18) . . ?
C1E K1E C10E 70.82(19) . . ?
C5D K1E C10E 89.38(18) . . ?
C5E K1E C10E 96.54(19) . . ?
C2D K1E C10E 109.47(18) . . ?
C4E K1E C10E 100.29(18) . . ?
C1D K1E C10E 85.66(17) . . ?
C3D K1E Si2E 153.57(14) . . ?
C2E K1E Si2E 27.59(14) . . ?
C4D K1E Si2E 144.52(16) . . ?
C3E K1E Si2E 47.22(13) . . ?
C1E K1E Si2E 50.08(15) . . ?
C5D K1E Si2E 118.25(14) . . ?
C5E K1E Si2E 71.78(14) . . ?
C2D K1E Si2E 127.04(14) . . ?
C4E K1E Si2E 71.29(13) . . ?
C1D K1E Si2E 109.83(13) . . ?
C10E K1E Si2E 29.10(12) . . ?
C1E K1F C3F 162.5(2) . . ?
C1E K1F C2F 169.8(2) . . ?
C3F K1F C2F 27.56(16) . . ?
C1E K1F C2E 28.19(17) . . ?
C3F K1F C2E 166.3(2) . . ?
C2F K1F C2E 141.7(2) . . ?
C1E K1F C1F 148.3(2) . . ?
C3F K1F C1F 45.17(18) . . ?
C2F K1F C1F 28.20(17) . . ?
C2E K1F C1F 131.96(19) . . ?
C1E K1F C5E 27.32(17) . . ?
C3F K1F C5E 138.8(2) . . ?
C2F K1F C5E 156.1(2) . . ?
C2E K1F C5E 44.96(19) . . ?
C1F K1F C5E 175.5(2) . . ?
C1E K1F C3E 44.97(18) . . ?
C3F K1F C3E 141.32(19) . . ?
C2F K1F C3E 127.57(19) . . ?
C2E K1F C3E 27.17(16) . . ?
C1F K1F C3E 135.81(18) . . ?
C5E K1F C3E 43.77(18) . . ?
C1E K1F C5F 138.90(19) . . ?
C3F K1F C5F 43.69(18) . . ?
C2F K1F C5F 44.66(18) . . ?
C2E K1F C5F 142.37(19) . . ?
C1F K1F C5F 26.83(16) . . ?
C5E K1F C5F 152.1(2) . . ?
C3E K1F C5F 160.24(19) . . ?
C1E K1F C4F 143.09(19) . . ?
C3F K1F C4F 27.24(16) . . ?
C2F K1F C4F 45.87(16) . . ?
C2E K1F C4F 165.17(19) . . ?
C1F K1F C4F 45.62(17) . . ?
C5E K1F C4F 136.14(19) . . ?
C3E K1F C4F 167.55(19) . . ?
C5F K1F C4F 27.05(16) . . ?
C1E K1F C4E 45.67(18) . . ?
C3F K1F C4E 129.35(19) . . ?
C2F K1F C4E 132.6(2) . . ?
C2E K1F C4E 45.59(18) . . ?
C1F K1F C4E 155.3(2) . . ?
C5E K1F C4E 27.04(17) . . ?
C3E K1F C4E 27.12(16) . . ?
C5F K1F C4E 171.8(2) . . ?
C4F K1F C4E 144.78(19) . . ?
C1E K1F C8E 55.6(2) . . ?
C3F K1F C8E 119.7(2) . . ?
C2F K1F C8E 128.0(2) . . ?
C2E K1F C8E 73.4(2) . . ?
C1F K1F C8E 102.4(2) . . ?
C5E K1F C8E 74.0(2) . . ?
C3E K1F C8E 98.6(2) . . ?
C5F K1F C8E 83.7(2) . . ?
C4F K1F C8E 92.5(2) . . ?
C4E K1F C8E 99.5(2) . . ?
C1E K1F Si1E 27.00(13) . . ?
C3F K1F Si1E 143.71(14) . . ?
C2F K1F Si1E 156.92(15) . . ?
C2E K1F Si1E 49.98(14) . . ?
C1F K1F Si1E 129.84(15) . . ?
C5E K1F Si1E 46.10(16) . . ?
C3E K1F Si1E 71.60(14) . . ?
C5F K1F Si1E 112.73(14) . . ?
C4F K1F Si1E 117.84(13) . . ?
C4E K1F Si1E 70.51(15) . . ?
C8E K1F Si1E 29.09(16) . . ?
C3G K1G C2F 161.94(19) . . ?
C3G K1G C2G 28.02(16) . . ?
C2F K1G C2G 146.31(19) . . ?
C3G K1G C1F 160.93(19) . . ?
C2F K1G C1F 28.30(17) . . ?
C2G K1G C1F 170.60(19) . . ?
C3G K1G C5F 135.31(19) . . ?
C2F K1G C5F 45.07(18) . . ?
C2G K1G C5F 162.19(19) . . ?
C1F K1G C5F 27.11(16) . . ?
C3G K1G C5G 43.93(17) . . ?
C2F K1G C5G 153.18(19) . . ?
C2G K1G C5G 45.18(17) . . ?
C1F K1G C5G 134.41(19) . . ?
C5F K1G C5G 134.69(19) . . ?
C3G K1G C1G 45.36(17) . . ?
C2F K1G C1G 142.79(19) . . ?
C2G K1G C1G 28.10(16) . . ?
C1F K1G C1G 145.70(19) . . ?
C5F K1G C1G 160.6(2) . . ?
C5G K1G C1G 27.40(16) . . ?
C3G K1G C3F 135.77(19) . . ?
C2F K1G C3F 27.45(16) . . ?
C2G K1G C3F 135.73(19) . . ?
C1F K1G C3F 45.06(18) . . ?
C5F K1G C3F 43.83(18) . . ?
C5G K1G C3F 178.22(19) . . ?
C1G K1G C3F 154.26(19) . . ?
C3G K1G C4G 27.65(16) . . ?
C2F K1G C4G 167.08(19) . . ?
C2G K1G C4G 46.58(17) . . ?
C1F K1G C4G 138.96(19) . . ?
C5F K1G C4G 123.08(19) . . ?
C5G K1G C4G 26.91(15) . . ?
C1G K1G C4G 45.98(17) . . ?
C3F K1G C4G 151.75(19) . . ?
C3G K1G C4F 123.88(18) . . ?
C2F K1G C4F 45.84(17) . . ?
C2G K1G C4F 140.93(18) . . ?
C1F K1G C4F 45.65(17) . . ?
C5F K1G C4F 27.19(16) . . ?
C5G K1G C4F 151.14(19) . . ?
C1G K1G C4F 168.63(19) . . ?
C3F K1G C4F 27.09(16) . . ?
C4G K1G C4F 127.54(18) . . ?
C1A Si1A C7A 110.0(3) . . ?
C1A Si1A C6A 113.4(3) . . ?
C7A Si1A C6A 106.7(3) . . ?
C1A Si1A C8A 110.8(3) . . ?
C7A Si1A C8A 107.7(3) . . ?
C6A Si1A C8A 108.0(3) . . ?
C2A Si2A C9A 114.7(3) . . ?
C2A Si2A C11A 109.1(3) . . ?
C9A Si2A C11A 107.4(3) . . ?
C2A Si2A C10A 109.1(3) . . ?
C9A Si2A C10A 109.0(3) . . ?
C11A Si2A C10A 107.4(3) . . ?
C2A Si2A K1A 47.0(2) . . ?
C9A Si2A K1A 141.5(2) . . ?
C11A Si2A K1A 110.8(2) . . ?
C10A Si2A K1A 63.8(2) . . ?
C4A Si3A C14A 110.8(4) . . ?
C4A Si3A C13A 109.5(4) . . ?
C14A Si3A C13A 109.2(4) . . ?
C4A Si3A C12A 110.0(4) . . ?
C14A Si3A C12A 107.5(5) . . ?
C13A Si3A C12A 109.8(4) . . ?
C5A C1A C2A 106.1(5) . . ?
C5A C1A Si1A 122.7(5) . . ?
C2A C1A Si1A 131.1(5) . . ?
C5A C1A K1A 76.7(4) . . ?
C2A C1A K1A 74.2(4) . . ?
Si1A C1A K1A 117.7(3) . . ?
C5A C1A K1B 74.9(4) . . ?
C2A C1A K1B 77.7(3) . . ?
Si1A C1A K1B 110.0(3) . . ?
K1A C1A K1B 132.1(2) . . ?
C3A C2A C1A 106.0(5) . . ?
C3A C2A Si2A 122.0(5) . . ?
C1A C2A Si2A 131.5(5) . . ?
C3A C2A K1A 76.7(4) . . ?
C1A C2A K1A 77.1(3) . . ?
Si2A C2A K1A 105.7(3) . . ?
C3A C2A K1B 74.9(4) . . ?
C1A C2A K1B 74.5(3) . . ?
Si2A C2A K1B 122.2(3) . . ?
K1A C2A K1B 131.9(2) . . ?
C2A C3A C4A 111.9(6) . . ?
C2A C3A K1A 75.3(4) . . ?
C4A C3A K1A 78.7(4) . . ?
C2A C3A K1B 78.0(4) . . ?
C4A C3A K1B 76.2(4) . . ?
K1A C3A K1B 132.8(2) . . ?
C3A C4A C5A 104.0(6) . . ?
C3A C4A Si3A 126.2(5) . . ?
C5A C4A Si3A 129.8(5) . . ?
C3A C4A K1A 73.7(4) . . ?
C5A C4A K1A 75.0(4) . . ?
Si3A C4A K1A 115.1(3) . . ?
C3A C4A K1B 76.5(4) . . ?
C5A C4A K1B 74.8(4) . . ?
Si3A C4A K1B 114.7(3) . . ?
K1A C4A K1B 130.2(2) . . ?
C1A C5A C4A 112.0(6) . . ?
C1A C5A K1B 77.8(4) . . ?
C4A C5A K1B 77.7(4) . . ?
C1A C5A K1A 75.7(4) . . ?
C4A C5A K1A 77.5(4) . . ?
K1B C5A K1A 133.2(2) . . ?
C1B Si1B C6B 109.3(3) . . ?
C1B Si1B C8B 111.9(3) . . ?
C6B Si1B C8B 107.4(3) . . ?
C1B Si1B C7B 110.9(3) . . ?
C6B Si1B C7B 107.4(3) . . ?
C8B Si1B C7B 109.8(4) . . ?
C2B Si2B C11B 109.0(3) . . ?
C2B Si2B C10B 111.3(3) . . ?
C11B Si2B C10B 107.0(3) . . ?
C2B Si2B C9B 115.0(3) . . ?
C11B Si2B C9B 107.8(3) . . ?
C10B Si2B C9B 106.4(3) . . ?
C4B Si3B C14B 111.6(3) . . ?
C4B Si3B C12B 108.6(3) . . ?
C14B Si3B C12B 109.7(3) . . ?
C4B Si3B C13B 110.3(3) . . ?
C14B Si3B C13B 107.6(3) . . ?
C12B Si3B C13B 109.0(3) . . ?
C5B C1B C2B 106.1(5) . . ?
C5B C1B Si1B 122.1(5) . . ?
C2B C1B Si1B 131.7(5) . . ?
C5B C1B K1C 75.2(3) . . ?
C2B C1B K1C 77.5(3) . . ?
Si1B C1B K1C 110.3(3) . . ?
C5B C1B K1B 73.8(4) . . ?
C2B C1B K1B 76.4(3) . . ?
Si1B C1B K1B 117.6(3) . . ?
K1C C1B K1B 131.5(2) . . ?
C3B C2B C1B 105.2(5) . . ?
C3B C2B Si2B 123.2(5) . . ?
C1B C2B Si2B 131.3(5) . . ?
C3B C2B K1C 75.6(4) . . ?
C1B C2B K1C 74.3(3) . . ?
Si2B C2B K1C 120.1(3) . . ?
C3B C2B K1B 74.3(4) . . ?
C1B C2B K1B 75.7(3) . . ?
Si2B C2B K1B 110.4(3) . . ?
K1C C2B K1B 129.4(2) . . ?
C2B C3B C4B 112.1(6) . . ?
C2B C3B K1B 78.7(4) . . ?
C4B C3B K1B 75.9(4) . . ?
C2B C3B K1C 77.3(4) . . ?
C4B C3B K1C 76.3(4) . . ?
K1B C3B K1C 132.6(2) . . ?
C5B C4B C3B 104.3(5) . . ?
C5B C4B Si3B 125.0(5) . . ?
C3B C4B Si3B 130.6(5) . . ?
C5B C4B K1B 75.9(4) . . ?
C3B C4B K1B 76.7(4) . . ?
Si3B C4B K1B 112.8(3) . . ?
C5B C4B K1C 74.5(4) . . ?
C3B C4B K1C 76.4(4) . . ?
Si3B C4B K1C 113.9(3) . . ?
K1B C4B K1C 133.1(2) . . ?
C4B C5B C1B 112.2(6) . . ?
C4B C5B K1C 78.2(4) . . ?
C1B C5B K1C 77.4(4) . . ?
C4B C5B K1B 76.8(4) . . ?
C1B C5B K1B 79.1(4) . . ?
K1C C5B K1B 135.7(2) . . ?
C1C Si1C C6C 112.9(3) . . ?
C1C Si1C C7C 109.2(3) . . ?
C6C Si1C C7C 108.7(4) . . ?
C1C Si1C C8C 110.9(3) . . ?
C6C Si1C C8C 107.8(4) . . ?
C7C Si1C C8C 107.1(4) . . ?
C1C Si1C K1D 47.0(2) . . ?
C6C Si1C K1D 143.2(3) . . ?
C7C Si1C K1D 107.5(3) . . ?
C8C Si1C K1D 66.9(3) . . ?
C2C Si2C C11C 109.5(3) . . ?
C2C Si2C C9C 114.9(3) . . ?
C11C Si2C C9C 108.4(4) . . ?
C2C Si2C C10C 110.1(3) . . ?
C11C Si2C C10C 106.3(4) . . ?
C9C Si2C C10C 107.3(4) . . ?
C12C Si3C C4C 111.6(4) . . ?
C12C Si3C C14C 107.5(5) . . ?
C4C Si3C C14C 110.1(3) . . ?
C12C Si3C C13C 111.9(4) . . ?
C4C Si3C C13C 109.5(4) . . ?
C14C Si3C C13C 106.1(4) . . ?
C5C C1C C2C 105.4(6) . . ?
C5C C1C Si1C 122.8(5) . . ?
C2C C1C Si1C 131.5(5) . . ?
C5C C1C K1D 76.2(4) . . ?
C2C C1C K1D 78.2(4) . . ?
Si1C C1C K1D 106.2(3) . . ?
C5C C1C K1C 76.5(4) . . ?
C2C C1C K1C 76.9(4) . . ?
Si1C C1C K1C 117.3(3) . . ?
K1D C1C K1C 136.2(2) . . ?
C3C C2C C1C 105.7(6) . . ?
C3C C2C Si2C 121.1(5) . . ?
C1C C2C Si2C 132.8(5) . . ?
C3C C2C K1C 77.6(4) . . ?
C1C C2C K1C 74.5(4) . . ?
Si2C C2C K1C 107.9(3) . . ?
C3C C2C K1D 77.8(4) . . ?
C1C C2C K1D 73.3(4) . . ?
Si2C C2C K1D 120.3(3) . . ?
K1C C2C K1D 131.8(2) . . ?
C2C C3C C4C 113.0(6) . . ?
C2C C3C K1C 75.3(4) . . ?
C4C C3C K1C 77.7(4) . . ?
C2C C3C K1D 75.4(4) . . ?
C4C C3C K1D 77.0(4) . . ?
K1C C3C K1D 129.3(2) . . ?
C3C C4C C5C 103.6(5) . . ?
C3C C4C Si3C 125.7(5) . . ?
C5C C4C Si3C 130.5(5) . . ?
C3C C4C K1C 75.3(4) . . ?
C5C C4C K1C 73.1(4) . . ?
Si3C C4C K1C 112.1(3) . . ?
C3C C4C K1D 76.2(4) . . ?
C5C C4C K1D 72.2(4) . . ?
Si3C C4C K1D 120.2(3) . . ?
K1C C4C K1D 127.7(2) . . ?
C1C C5C C4C 112.3(6) . . ?
C1C C5C K1D 76.0(4) . . ?
C4C C5C K1D 80.4(4) . . ?
C1C C5C K1C 75.8(4) . . ?
C4C C5C K1C 79.5(4) . . ?
K1D C5C K1C 135.7(2) . . ?
C1D Si1D C8D 114.3(3) . . ?
C1D Si1D C6D 108.9(3) . . ?
C8D Si1D C6D 107.5(3) . . ?
C1D Si1D C7D 110.9(3) . . ?
C8D Si1D C7D 107.8(3) . . ?
C6D Si1D C7D 107.2(3) . . ?
C10D Si2D C2D 115.5(3) . . ?
C10D Si2D C9D 106.9(3) . . ?
C2D Si2D C9D 108.6(3) . . ?
C10D Si2D C11D 107.6(3) . . ?
C2D Si2D C11D 109.8(3) . . ?
C9D Si2D C11D 108.2(3) . . ?
C5D C1D C2D 106.3(6) . . ?
C5D C1D Si1D 122.3(5) . . ?
C2D C1D Si1D 130.5(5) . . ?
C5D C1D K1D 72.3(4) . . ?
C2D C1D K1D 76.5(3) . . ?
Si1D C1D K1D 107.7(3) . . ?
C5D C1D K1E 74.5(4) . . ?
C2D C1D K1E 74.5(4) . . ?
Si1D C1D K1E 125.0(3) . . ?
K1D C1D K1E 126.9(2) . . ?
C3D C2D C1D 105.9(6) . . ?
C3D C2D Si2D 122.1(5) . . ?
C1D C2D Si2D 130.9(5) . . ?
C3D C2D K1E 72.1(4) . . ?
C1D C2D K1E 78.0(3) . . ?
Si2D C2D K1E 105.6(3) . . ?
C3D C2D K1D 73.4(4) . . ?
C1D C2D K1D 76.0(3) . . ?
Si2D C2D K1D 125.1(3) . . ?
K1E C2D K1D 128.4(2) . . ?
C4D C3D C2D 111.8(6) . . ?
C4D C3D K1E 77.5(4) . . ?
C2D C3D K1E 80.5(4) . . ?
C4D C3D K1D 74.7(4) . . ?
C2D C3D K1D 79.6(4) . . ?
K1E C3D K1D 136.5(2) . . ?
C3D C4D C5D 104.6(5) . . ?
C3D C4D Si3D 128.5(6) . . ?
C5D C4D Si3D 126.9(5) . . ?
C3D C4D K1D 78.0(4) . . ?
C5D C4D K1D 76.3(4) . . ?
Si3D C4D K1D 110.5(3) . . ?
C3D C4D K1E 75.0(4) . . ?
C5D C4D K1E 78.9(4) . . ?
Si3D C4D K1E 112.5(3) . . ?
K1D C4D K1E 137.0(2) . . ?
C1D C5D C4D 111.4(6) . . ?
C1D C5D K1D 80.8(4) . . ?
C4D C5D K1D 75.7(4) . . ?
C1D C5D K1E 78.9(4) . . ?
C4D C5D K1E 73.7(4) . . ?
K1D C5D K1E 133.5(2) . . ?
C7E Si1E C1E 110.1(4) . . ?
C7E Si1E C6E 110.2(5) . . ?
C1E Si1E C6E 115.0(4) . . ?
C7E Si1E C8E 104.5(5) . . ?
C1E Si1E C8E 109.6(4) . . ?
C6E Si1E C8E 106.9(5) . . ?
C7E Si1E K1F 111.1(4) . . ?
C1E Si1E K1F 47.1(2) . . ?
C6E Si1E K1F 138.7(4) . . ?
C8E Si1E K1F 63.7(3) . . ?
C2E Si2E C9E 113.8(3) . . ?
C2E Si2E C11E 109.5(4) . . ?
C9E Si2E C11E 108.0(4) . . ?
C2E Si2E C10E 110.3(3) . . ?
C9E Si2E C10E 107.9(4) . . ?
C11E Si2E C10E 107.0(4) . . ?
C2E Si2E K1E 47.9(2) . . ?
C9E Si2E K1E 145.1(3) . . ?
C11E Si2E K1E 106.6(3) . . ?
C10E Si2E K1E 65.8(2) . . ?
C5E C1E C2E 106.4(6) . . ?
C5E C1E Si1E 120.1(6) . . ?
C2E C1E Si1E 133.1(6) . . ?
C5E C1E K1F 77.6(4) . . ?
C2E C1E K1F 76.8(4) . . ?
Si1E C1E K1F 105.9(3) . . ?
C5E C1E K1E 78.7(4) . . ?
C2E C1E K1E 74.4(4) . . ?
Si1E C1E K1E 118.8(3) . . ?
K1F C1E K1E 135.3(2) . . ?
C3E C2E C1E 106.4(6) . . ?
C3E C2E Si2E 121.9(5) . . ?
C1E C2E Si2E 131.2(5) . . ?
C3E C2E K1E 77.9(4) . . ?
C1E C2E K1E 77.5(4) . . ?
Si2E C2E K1E 104.5(3) . . ?
C3E C2E K1F 77.9(4) . . ?
C1E C2E K1F 75.0(4) . . ?
Si2E C2E K1F 119.4(3) . . ?
K1E C2E K1F 136.1(3) . . ?
C2E C3E C4E 111.3(6) . . ?
C2E C3E K1E 74.7(4) . . ?
C4E C3E K1E 80.3(4) . . ?
C2E C3E K1F 74.9(4) . . ?
C4E C3E K1F 77.8(4) . . ?
K1E C3E K1F 132.5(2) . . ?
C5E C4E C3E 104.1(6) . . ?
C5E C4E Si3E 125.6(6) . . ?
C3E C4E Si3E 130.2(6) . . ?
C5E C4E K1F 73.9(4) . . ?
C3E C4E K1F 75.0(4) . . ?
Si3E C4E K1F 113.3(3) . . ?
C5E C4E K1E 74.9(4) . . ?
C3E C4E K1E 72.6(4) . . ?
Si3E C4E K1E 119.6(3) . . ?
K1F C4E K1E 127.1(2) . . ?
C1E C5E C4E 111.8(6) . . ?
C1E C5E K1F 75.1(4) . . ?
C4E C5E K1F 79.1(4) . . ?
C1E C5E K1E 74.4(4) . . ?
C4E C5E K1E 78.4(4) . . ?
K1F C5E K1E 131.5(2) . . ?
C1F Si1F C7F 109.9(4) . . ?
C1F Si1F C8F 110.8(4) . . ?
C7F Si1F C8F 107.2(4) . . ?
C1F Si1F C6F 112.3(4) . . ?
C7F Si1F C6F 108.2(4) . . ?
C8F Si1F C6F 108.2(4) . . ?
C2F Si2F C11F 109.2(3) . . ?
C2F Si2F C10F 113.4(4) . . ?
C11F Si2F C10F 107.7(4) . . ?
C2F Si2F C9F 110.3(3) . . ?
C11F Si2F C9F 108.2(4) . . ?
C10F Si2F C9F 108.0(4) . . ?
C4F Si3F C13F 111.1(3) . . ?
C4F Si3F C14F 109.1(3) . . ?
C13F Si3F C14F 107.8(4) . . ?
C4F Si3F C12F 109.8(3) . . ?
C13F Si3F C12F 109.4(4) . . ?
C14F Si3F C12F 109.6(4) . . ?
C5F C1F C2F 106.2(6) . . ?
C5F C1F Si1F 122.0(6) . . ?
C2F C1F Si1F 131.2(5) . . ?
C5F C1F K1G 76.6(4) . . ?
C2F C1F K1G 75.4(4) . . ?
Si1F C1F K1G 107.4(3) . . ?
C5F C1F K1F 78.0(4) . . ?
C2F C1F K1F 75.2(4) . . ?
Si1F C1F K1F 119.2(3) . . ?
K1G C1F K1F 133.4(2) . . ?
C3F C2F C1F 105.9(6) . . ?
C3F C2F Si2F 121.0(5) . . ?
C1F C2F Si2F 132.8(5) . . ?
C3F C2F K1G 77.4(4) . . ?
C1F C2F K1G 76.3(4) . . ?
Si2F C2F K1G 117.1(3) . . ?
C3F C2F K1F 76.1(4) . . ?
C1F C2F K1F 76.6(4) . . ?
Si2F C2F K1F 107.9(3) . . ?
K1G C2F K1F 134.8(2) . . ?
C2F C3F C4F 111.7(6) . . ?
C2F C3F K1F 76.4(4) . . ?
C4F C3F K1F 79.1(4) . . ?
C2F C3F K1G 75.1(4) . . ?
C4F C3F K1G 78.4(4) . . ?
K1F C3F K1G 133.6(2) . . ?
C3F C4F C5F 103.8(6) . . ?
C3F C4F Si3F 127.4(5) . . ?
C5F C4F Si3F 128.8(5) . . ?
C3F C4F K1F 73.6(4) . . ?
C5F C4F K1F 76.0(4) . . ?
Si3F C4F K1F 113.3(3) . . ?
C3F C4F K1G 74.5(4) . . ?
C5F C4F K1G 73.8(4) . . ?
Si3F C4F K1G 118.1(3) . . ?
K1F C4F K1G 128.6(2) . . ?
C1F C5F C4F 112.3(6) . . ?
C1F C5F K1G 76.3(4) . . ?
C4F C5F K1G 79.0(4) . . ?
C1F C5F K1F 75.2(4) . . ?
C4F C5F K1F 77.0(4) . . ?
K1G C5F K1F 131.8(2) . . ?
C1G Si1G C6G 109.3(3) . . ?
C1G Si1G C7G 114.1(3) . . ?
C6G Si1G C7G 107.8(3) . . ?
C1G Si1G C8G 108.9(3) . . ?
C6G Si1G C8G 108.0(3) . . ?
C7G Si1G C8G 108.5(3) . . ?
C1G Si1G K1A 46.9(2) . 1_654 ?
C6G Si1G K1A 111.4(2) . 1_654 ?
C7G Si1G K1A 140.4(3) . 1_654 ?
C8G Si1G K1A 63.8(2) . 1_654 ?
C2G Si2G C11G 110.0(3) . . ?
C2G Si2G C9G 113.8(3) . . ?
C11G Si2G C9G 108.5(3) . . ?
C2G Si2G C10G 109.4(3) . . ?
C11G Si2G C10G 107.3(3) . . ?
C9G Si2G C10G 107.5(3) . . ?
C14G Si3G C4G 111.7(4) . . ?
C14G Si3G C13G 111.9(5) . . ?
C4G Si3G C13G 108.9(4) . . ?
C14G Si3G C12G 106.8(5) . . ?
C4G Si3G C12G 111.3(4) . . ?
C13G Si3G C12G 106.0(5) . . ?
C5G C1G C2G 106.0(6) . . ?
C5G C1G Si1G 121.3(5) . . ?
C2G C1G Si1G 132.1(5) . . ?
C5G C1G K1A 76.1(4) . 1_654 ?
C2G C1G K1A 77.2(4) . 1_654 ?
Si1G C1G K1A 106.0(3) . 1_654 ?
C5G C1G K1G 76.0(4) . . ?
C2G C1G K1G 75.0(4) . . ?
Si1G C1G K1G 121.0(3) . . ?
K1A C1G K1G 132.8(2) 1_654 . ?
C3G C2G C1G 105.7(5) . . ?
C3G C2G Si2G 121.9(5) . . ?
C1G C2G Si2G 132.2(5) . . ?
C3G C2G K1G 75.9(4) . . ?
C1G C2G K1G 77.0(4) . . ?
Si2G C2G K1G 108.7(3) . . ?
C3G C2G K1A 76.2(4) . 1_654 ?
C1G C2G K1A 74.5(4) . 1_654 ?
Si2G C2G K1A 118.7(3) . 1_654 ?
K1G C2G K1A 132.4(2) . 1_654 ?
C4G C3G C2G 111.4(6) . . ?
C4G C3G K1G 78.3(4) . . ?
C2G C3G K1G 76.1(4) . . ?
C4G C3G K1A 77.1(4) . 1_654 ?
C2G C3G K1A 75.9(4) . 1_654 ?
K1G C3G K1A 132.3(2) . 1_654 ?
C5G C4G C3G 103.8(6) . . ?
C5G C4G Si3G 129.2(6) . . ?
C3G C4G Si3G 127.0(5) . . ?
C5G C4G K1A 74.0(4) . 1_654 ?
C3G C4G K1A 75.3(4) . 1_654 ?
Si3G C4G K1A 113.6(3) . 1_654 ?
C5G C4G K1G 75.2(4) . . ?
C3G C4G K1G 74.1(4) . . ?
Si3G C4G K1G 117.3(3) . . ?
K1A C4G K1G 129.1(2) 1_654 . ?
C4G C5G C1G 113.2(6) . . ?
C4G C5G K1A 78.9(4) . 1_654 ?
C1G C5G K1A 76.1(4) . 1_654 ?
C4G C5G K1G 77.9(4) . . ?
C1G C5G K1G 76.6(4) . . ?
K1A C5G K1G 133.2(2) 1_654 . ?
Si2A C10A K1A 86.8(2) . . ?
C12D Si3D C4D 114.0(6) . . ?
C12D Si3D C14D 114.9(6) . . ?
C4D Si3D C14D 109.6(6) . . ?
C12D Si3D C13D 109.3(6) . . ?
C4D Si3D C13D 105.5(6) . . ?
C14D Si3D C13D 102.5(5) . . ?
Si1E C8E K1F 87.2(3) . . ?
Si2E C10E K1E 85.1(2) . . ?
C12E Si3E C4E 117.8(7) . . ?
C12E Si3E C14E 110.3(9) . . ?
C4E Si3E C14E 110.0(9) . . ?
C12E Si3E C13E 103.7(8) . . ?
C4E Si3E C13E 108.3(6) . . ?
C14E Si3E C13E 105.9(9) . . ?
Si1G C8G K1A 87.2(2) . 1_654 ?

loop_
_geom_bond_atom_site_label_1
_geom_bond_atom_site_label_2
_geom_bond_distance
_geom_bond_site_symmetry_2
_geom_bond_publ_flag
K1A C2A 2.934(6) . ?
K1A C3A 2.953(6) . ?
K1A C1G 2.954(7) 1_456 ?
K1A C5G 2.954(7) 1_456 ?
K1A C1A 2.972(7) . ?
K1A C5A 2.985(7) . ?
K1A C2G 2.989(7) 1_456 ?
K1A C3G 2.993(6) 1_456 ?
K1A C4G 3.016(7) 1_456 ?
K1A C4A 3.018(6) . ?
K1A C10A 3.473(7) . ?
K1A C8G 3.496(7) 1_456 ?
K1B C5B 2.982(6) . ?
K1B C5A 2.984(7) . ?
K1B C4B 2.993(6) . ?
K1B C3B 3.003(7) . ?
K1B C4A 3.020(6) . ?
K1B C1A 3.021(6) . ?
K1B C3A 3.023(6) . ?
K1B C1B 3.049(6) . ?
K1B C2B 3.059(7) . ?
K1B C2A 3.063(6) . ?
K1C C5B 2.968(6) . ?
K1C C1C 2.968(7) . ?
K1C C5C 2.978(6) . ?
K1C C1B 2.995(6) . ?
K1C C2C 3.000(7) . ?
K1C C4B 3.014(7) . ?
K1C C3B 3.016(6) . ?
K1C C3C 3.030(7) . ?
K1C C2B 3.038(7) . ?
K1C C4C 3.060(7) . ?
K1D C4D 2.962(7) . ?
K1D C1C 2.965(7) . ?
K1D C5C 2.966(7) . ?
K1D C5D 2.970(6) . ?
K1D C3D 3.004(7) . ?
K1D C2C 3.031(7) . ?
K1D C3C 3.061(7) . ?
K1D C4C 3.072(7) . ?
K1D C1D 3.077(6) . ?
K1D C2D 3.083(7) . ?
K1D Si1C 3.895(3) . ?
K1E C3D 2.948(6) . ?
K1E C2E 2.961(7) . ?
K1E C4D 2.978(7) . ?
K1E C3E 3.001(7) . ?
K1E C1E 3.001(7) . ?
K1E C5D 3.045(7) . ?
K1E C5E 3.055(7) . ?
K1E C2D 3.055(7) . ?
K1E C4E 3.100(7) . ?
K1E C1D 3.101(7) . ?
K1E C10E 3.535(7) . ?
K1E Si2E 3.861(3) . ?
K1F C1E 2.968(7) . ?
K1F C3F 2.976(7) . ?
K1F C2F 2.979(7) . ?
K1F C2E 2.990(7) . ?
K1F C1F 2.998(7) . ?
K1F C5E 2.999(7) . ?
K1F C3E 3.029(7) . ?
K1F C5F 3.033(7) . ?
K1F C4F 3.046(7) . ?
K1F C4E 3.065(7) . ?
K1F C8E 3.496(10) . ?
K1F Si1E 3.894(3) . ?
K1G C3G 2.973(7) . ?
K1G C2F 2.974(7) . ?
K1G C2G 2.976(7) . ?
K1G C1F 2.985(7) . ?
K1G C5F 2.988(7) . ?
K1G C5G 2.993(6) . ?
K1G C1G 3.002(7) . ?
K1G C3F 3.003(7) . ?
K1G C4G 3.027(7) . ?
K1G C4F 3.054(6) . ?
Si1A C1A 1.846(7) . ?
Si1A C7A 1.862(7) . ?
Si1A C6A 1.878(7) . ?
Si1A C8A 1.879(7) . ?
Si2A C2A 1.841(6) . ?
Si2A C9A 1.870(7) . ?
Si2A C11A 1.873(6) . ?
Si2A C10A 1.896(7) . ?
Si3A C4A 1.835(6) . ?
Si3A C14A 1.835(9) . ?
Si3A C13A 1.862(8) . ?
Si3A C12A 1.894(9) . ?
C1A C5A 1.420(8) . ?
C1A C2A 1.464(8) . ?
C2A C3A 1.425(8) . ?
C3A C4A 1.427(8) . ?
C4A C5A 1.428(8) . ?
Si1B C1B 1.858(6) . ?
Si1B C6B 1.862(6) . ?
Si1B C8B 1.865(7) . ?
Si1B C7B 1.878(8) . ?
Si2B C2B 1.847(6) . ?
Si2B C11B 1.862(7) . ?
Si2B C10B 1.871(7) . ?
Si2B C9B 1.882(7) . ?
Si3B C4B 1.837(6) . ?
Si3B C14B 1.861(6) . ?
Si3B C12B 1.868(7) . ?
Si3B C13B 1.876(7) . ?
C1B C5B 1.412(8) . ?
C1B C2B 1.472(8) . ?
C2B C3B 1.419(8) . ?
C3B C4B 1.422(8) . ?
C4B C5B 1.411(8) . ?
Si1C C1C 1.832(7) . ?
Si1C C6C 1.858(7) . ?
Si1C C7C 1.868(7) . ?
Si1C C8C 1.882(8) . ?
Si2C C2C 1.838(6) . ?
Si2C C11C 1.859(8) . ?
Si2C C9C 1.864(7) . ?
Si2C C10C 1.880(8) . ?
Si3C C12C 1.837(8) . ?
Si3C C4C 1.843(7) . ?
Si3C C14C 1.854(8) . ?
Si3C C13C 1.858(8) . ?
C1C C5C 1.425(8) . ?
C1C C2C 1.477(8) . ?
C2C C3C 1.413(8) . ?
C3C C4C 1.419(8) . ?
C4C C5C 1.431(8) . ?
Si1D C1D 1.852(7) . ?
Si1D C8D 1.861(7) . ?
Si1D C6D 1.875(7) . ?
Si1D C7D 1.878(7) . ?
Si2D C10D 1.843(7) . ?
Si2D C2D 1.852(6) . ?
Si2D C9D 1.866(7) . ?
Si2D C11D 1.873(7) . ?
C1D C5D 1.411(8) . ?
C1D C2D 1.464(8) . ?
C2D C3D 1.423(8) . ?
C3D C4D 1.408(8) . ?
C4D C5D 1.433(9) . ?
C4D Si3D 1.835(6) . ?
Si1E C7E 1.821(10) . ?
Si1E C1E 1.838(7) . ?
Si1E C6E 1.845(8) . ?
Si1E C8E 1.895(10) . ?
Si2E C2E 1.847(7) . ?
Si2E C9E 1.875(7) . ?
Si2E C11E 1.883(8) . ?
Si2E C10E 1.885(8) . ?
C1E C5E 1.410(9) . ?
C1E C2E 1.451(9) . ?
C2E C3E 1.414(8) . ?
C3E C4E 1.429(8) . ?
C4E C5E 1.419(9) . ?
C4E Si3E 1.847(7) . ?
Si1F C1F 1.857(7) . ?
Si1F C7F 1.873(9) . ?
Si1F C8F 1.881(9) . ?
Si1F C6F 1.891(8) . ?
Si2F C2F 1.855(7) . ?
Si2F C11F 1.861(8) . ?
Si2F C10F 1.866(9) . ?
Si2F C9F 1.900(8) . ?
Si3F C4F 1.831(6) . ?
Si3F C13F 1.858(7) . ?
Si3F C14F 1.871(8) . ?
Si3F C12F 1.879(8) . ?
C1F C5F 1.400(8) . ?
C1F C2F 1.456(9) . ?
C2F C3F 1.418(8) . ?
C3F C4F 1.419(8) . ?
C4F C5F 1.421(8) . ?
Si1G C1G 1.848(7) . ?
Si1G C6G 1.869(7) . ?
Si1G C7G 1.881(7) . ?
Si1G C8G 1.890(7) . ?
Si1G K1A 3.891(3) 1_654 ?
Si2G C2G 1.850(7) . ?
Si2G C11G 1.863(7) . ?
Si2G C9G 1.878(7) . ?
Si2G C10G 1.881(7) . ?
Si3G C14G 1.834(8) . ?
Si3G C4G 1.836(7) . ?
Si3G C13G 1.843(9) . ?
Si3G C12G 1.852(9) . ?
C1G C5G 1.420(8) . ?
C1G C2G 1.451(8) . ?
C1G K1A 2.954(7) 1_654 ?
C2G C3G 1.440(8) . ?
C2G K1A 2.989(7) 1_654 ?
C3G C4G 1.435(8) . ?
C3G K1A 2.993(6) 1_654 ?
C4G C5G 1.401(8) . ?
C4G K1A 3.016(7) 1_654 ?
C5G K1A 2.954(7) 1_654 ?
Si3D C12D 1.811(8) . ?
Si3D C14D 1.863(8) . ?
Si3D C13D 1.900(9) . ?
Si3E C12E 1.840(12) . ?
Si3E C14E 1.890(13) . ?
Si3E C13E 1.904(12) . ?
C8G K1A 3.495(7) 1_654 ?
